data_4333609
loop_
_publ_author_name
'Eric M. Villa'
'Connor J. Marr'
'Juan Diwu'
'Evgeny V. Alekseev'
'Wulf Depmeier'
'Thomas E. Albrecht-Schmitt'

_publ_section_title
;
 From Order to Disorder and Back Again: In Situ Hydrothermal Redox
 Reactions of Uranium Phosphites and Phosphates
;
_journal_name_full 'Inorganic Chemistry'
_journal_page_first 965
_journal_page_last 973
_journal_paper_doi 10.1021/ic302198w
_journal_volume 52
_journal_year 2013
_chemical_formula_moiety Cs4[U6(PO4)8(HPO4)(HPO3)]
_chemical_formula_sum 'Cs4 H0 O39 P10 U6'
_chemical_formula_weight 2893.52
_chemical_name_common 'Cesium Uranium(IV) Phosphate-Phosphite'
_chemical_name_systematic
; 
 ? 
;
_space_group_IT_number 59
_symmetry_cell_setting orthorhombic
_symmetry_space_group_name_Hall '-P 2ab 2a'
_symmetry_space_group_name_H-M 'P m m n :2'
_atom_sites_solution_hydrogens none
_atom_sites_solution_primary direct
_atom_sites_solution_secondary difmap
_audit_creation_method SHELXL-97
_cell_angle_alpha 90.00
_cell_angle_beta 90.00
_cell_angle_gamma 90.00
_cell_formula_units_Z 2
_cell_length_a 6.9321(5)
_cell_length_b 26.9350(19)
_cell_length_c 10.9137(8)
_cell_measurement_reflns_used 2791
_cell_measurement_temperature 100(2)
_cell_measurement_theta_max 28.28
_cell_measurement_theta_min 0.76
_cell_volume 2037.8(3)
_computing_cell_refinement 'smart saint'
_computing_data_collection smart
_computing_data_reduction SAINT
_computing_molecular_graphics 'SHELXP-97 (Sheldrick, 1997)'
_computing_publication_material 'SHELXCIF-97 (Sheldrick, 2000)'
_computing_structure_refinement 'SHELXL-97 (Sheldrick, 2008)'
_computing_structure_solution 'SHELXS-97 (Sheldrick, 2008)'
_diffrn_ambient_temperature 100(2)
_diffrn_detector_area_resol_mean 0
_diffrn_measured_fraction_theta_full 1.000
_diffrn_measured_fraction_theta_max 1.000
_diffrn_measurement_device_type 'BRUKER apex II'
_diffrn_measurement_method '0.5 wide w/ exposures'
_diffrn_radiation_monochromator 'Quazar optics'
_diffrn_radiation_source 'Imus microfocused'
_diffrn_radiation_type MoK\a
_diffrn_radiation_wavelength 0.71073
_diffrn_reflns_av_R_equivalents 0.0437
_diffrn_reflns_av_sigmaI/netI 0.0129
_diffrn_reflns_limit_h_max 9
_diffrn_reflns_limit_h_min -9
_diffrn_reflns_limit_k_max 35
_diffrn_reflns_limit_k_min -35
_diffrn_reflns_limit_l_max 14
_diffrn_reflns_limit_l_min -14
_diffrn_reflns_number 75425
_diffrn_reflns_theta_full 28.28
_diffrn_reflns_theta_max 28.28
_diffrn_reflns_theta_min 0.76
_exptl_absorpt_coefficient_mu 27.784
_exptl_absorpt_correction_T_max 0.459
_exptl_absorpt_correction_T_min 0.206
_exptl_absorpt_correction_type numerical
_exptl_absorpt_process_details SHELTXPREP
_exptl_crystal_colour Green
_exptl_crystal_density_diffrn 4.716
_exptl_crystal_density_meas ?
_exptl_crystal_description Plate
_exptl_crystal_F_000 2468
_exptl_crystal_size_max 0.060
_exptl_crystal_size_mid 0.053
_exptl_crystal_size_min 0.028
_refine_diff_density_max 4.531
_refine_diff_density_min -4.769
_refine_diff_density_rms 0.369
_refine_ls_extinction_coef 0.00009(3)
_refine_ls_extinction_expression Fc^*^=kFc[1+0.001xFc^2^\l^3^/sin(2\q)]^-1/4^
_refine_ls_extinction_method SHELXL
_refine_ls_goodness_of_fit_ref 1.089
_refine_ls_hydrogen_treatment none
_refine_ls_matrix_type full
_refine_ls_number_parameters 223
_refine_ls_number_reflns 2791
_refine_ls_number_restraints 0
_refine_ls_restrained_S_all 1.089
_refine_ls_R_factor_all 0.0410
_refine_ls_R_factor_gt 0.0377
_refine_ls_shift/su_max 0.001
_refine_ls_shift/su_mean 0.000
_refine_ls_structure_factor_coef Fsqd
_refine_ls_weighting_details 'calc w=1/[\s^2^(Fo^2^)+(0.0411P)^2^+83.4546P] where P=(Fo^2^+2Fc^2^)/3'
_refine_ls_weighting_scheme calc
_refine_ls_wR_factor_gt 0.0978
_refine_ls_wR_factor_ref 0.1003
_reflns_number_gt 2586
_reflns_number_total 2791
_reflns_threshold_expression >2sigma(I)
_cod_data_source_file ic302198w_si_002_3.cif
_cod_data_source_block Cs_U(IV)_PO4_HPO4_HPO3
_cod_depositor_comments
;
The following automatic conversions were performed:

'_exptl_crystal_density_meas' value 'N/A' was changed to '?' - the
value is perceived as not measured.

Automatic conversion script
Id: cif_fix_values 3008 2015-01-20 13:52:24Z robertas 
;
_cod_original_sg_symbol_H-M 'P m m n'
_cod_database_code 4333609

loop_
_symmetry_equiv_pos_as_xyz
'x, y, z'
'-x+1/2, -y+1/2, z'
'-x, y+1/2, -z'
'x+1/2, -y, -z'
'-x, -y, -z'
'x-1/2, y-1/2, -z'
'x, -y-1/2, z'
'-x-1/2, y, z'

loop_
_atom_site_label
_atom_site_type_symbol
_atom_site_fract_x
_atom_site_fract_y
_atom_site_fract_z
_atom_site_U_iso_or_equiv
_atom_site_adp_type
_atom_site_occupancy
_atom_site_symmetry_multiplicity
_atom_site_calc_flag
_atom_site_refinement_flags
U1 U 0.7500 0.127813(18) 0.72090(4) 0.01505(13) Uani 1 2 d S
U2 U 0.7500 0.040056(18) 1.15507(5) 0.01814(14) Uani 1 2 d S
U3 U 0.7500 0.2500 0.29125(6) 0.01047(15) Uani 1 4 d S
U4 U 0.2500 0.11427(3) 1.16500(8) 0.01347(19) Uani 0.50 2 d SP
Cs1 Cs 0.2500 0.12841(11) 1.3019(4) 0.0689(10) Uani 0.50 2 d SP
Cs2A Cs 0.2500 0.18981(9) 0.5419(2) 0.0276(4) Uani 0.44 2 d SP
Cs2B Cs 0.2500 0.1235(9) 0.541(2) 0.013(4) Uani 0.03 2 d SP
Cs2C Cs 0.2500 0.1593(12) 0.485(3) 0.031(7) Uani 0.03 2 d SP
Cs3A Cs 1.0382(4) 0.2500 0.9025(3) 0.0435(6) Uani 0.45 2 d SP
Cs3B Cs 0.7500 0.2500 0.899(3) 0.026(6) Uani 0.04 4 d SP
Cs4A Cs 0.980(8) -0.004(2) 0.488(3) 0.076(10) Uani 0.17 1 d P
Cs4B Cs 0.7500 -0.0342(8) 0.4910(15) 0.059(5) Uani 0.09 2 d SP
Cs4C Cs 0.897(7) -0.0313(11) 0.489(4) 0.122(16) Uani 0.06 1 d P
P1 P 0.7500 0.14973(11) 1.0553(3) 0.0114(6) Uani 1 2 d S
P2 P 0.2500 -0.00415(12) 1.1703(3) 0.0142(6) Uani 1 2 d S
P3 P 0.2500 0.2500 1.2071(7) 0.0327(13) Uani 1 4 d S
P4 P 0.7500 -0.09679(14) 1.1734(4) 0.0232(8) Uani 1 2 d S
P5 P 0.6478(8) 0.12195(17) 1.3904(4) 0.0200(10) Uani 0.50 1 d P
P6 P 0.7500 0.2500 0.6139(10) 0.064(2) Uani 1 4 d S
O1 O 0.7500 0.2001(3) 1.1154(9) 0.0204(19) Uani 1 2 d S
O2 O 0.7500 0.1562(4) 0.9168(8) 0.0182(18) Uani 1 2 d S
O3 O 0.7500 0.0760(4) 1.3383(9) 0.022(2) Uani 1 2 d S
O4 O 0.2500 -0.0431(4) 1.2688(10) 0.024(2) Uani 1 2 d S
O5 O 0.5792(10) 0.1169(2) 1.0961(6) 0.0193(13) Uani 1 1 d .
O6 O 0.4256(11) 0.0304(3) 1.1840(8) 0.0289(16) Uani 1 1 d .
O7 O 0.7500 0.1690(4) 1.3562(9) 0.029(2) Uani 1 2 d S
O8 O 0.5700(11) -0.1174(3) 1.2332(7) 0.0258(15) Uani 1 1 d .
O9 O 0.2500 -0.0293(5) 1.0455(10) 0.038(3) Uani 1 2 d S
O10 O 0.7500 -0.0400(5) 1.1925(17) 0.051(4) Uani 1 2 d S
O11 O 0.0728(17) 0.2500 1.2858(13) 0.040(3) Uani 1 2 d S
O12 O 0.7500 -0.1108(9) 1.0396(13) 0.078(7) Uani 1 2 d S
O13 O 0.2500 0.2964(9) 1.128(2) 0.092(8) Uani 1 2 d S
O14 O 0.443(3) 0.1221(8) 1.3396(14) 0.043(5) Uani 0.50 1 d P
O15 O 0.630(2) 0.1169(5) 1.5299(13) 0.028(3) Uiso 0.55 1 d P
O16 O 0.7500 0.2931(9) 0.683(2) 0.072(6) Uiso 0.79 2 d SP
O17 O 0.841(4) 0.2500 0.500(3) 0.064(7) Uiso 0.62 2 d SP

loop_
_atom_site_aniso_label
_atom_site_aniso_U_11
_atom_site_aniso_U_22
_atom_site_aniso_U_33
_atom_site_aniso_U_23
_atom_site_aniso_U_13
_atom_site_aniso_U_12
U1 0.0150(2) 0.0199(2) 0.0102(2) 0.00186(16) 0.000 0.000
U2 0.0181(2) 0.0183(2) 0.0179(2) -0.00671(17) 0.000 0.000
U3 0.0117(3) 0.0087(3) 0.0110(3) 0.000 0.000 0.000
U4 0.0119(4) 0.0147(4) 0.0139(4) -0.0016(3) 0.000 0.000
Cs1 0.0494(16) 0.0405(14) 0.117(3) -0.0255(17) 0.000 0.000
Cs2A 0.0216(9) 0.0374(11) 0.0239(10) -0.0016(9) 0.000 0.000
Cs2B 0.016(11) 0.021(12) 0.002(9) 0.000(8) 0.000 0.000
Cs2C 0.043(18) 0.029(15) 0.020(13) -0.017(13) 0.000 0.000
Cs3A 0.0509(15) 0.0350(12) 0.0446(13) 0.000 0.0062(12) 0.000
Cs3B 0.040(18) 0.017(13) 0.020(14) 0.000 0.000 0.000
Cs4A 0.11(2) 0.106(18) 0.008(10) 0.011(10) 0.005(9) 0.087(17)
Cs4B 0.088(14) 0.064(12) 0.026(6) 0.006(7) 0.000 0.000
Cs4C 0.19(4) 0.070(17) 0.11(3) 0.019(17) -0.01(3) -0.03(2)
P1 0.0142(14) 0.0106(13) 0.0095(13) -0.0004(10) 0.000 0.000
P2 0.0123(14) 0.0127(14) 0.0175(15) -0.0002(12) 0.000 0.000
P3 0.022(3) 0.032(3) 0.044(4) 0.000 0.000 0.000
P4 0.0113(14) 0.0228(17) 0.036(2) 0.0072(15) 0.000 0.000
P5 0.027(3) 0.016(2) 0.017(2) -0.0010(17) 0.000(2) 0.0015(19)
P6 0.055(5) 0.072(6) 0.065(6) 0.000 0.000 0.000
O1 0.033(5) 0.009(4) 0.019(4) -0.004(4) 0.000 0.000
O2 0.023(5) 0.021(5) 0.011(4) 0.000(3) 0.000 0.000
O3 0.027(5) 0.020(5) 0.018(5) -0.003(4) 0.000 0.000
O4 0.019(5) 0.025(5) 0.027(5) 0.010(4) 0.000 0.000
O5 0.019(3) 0.015(3) 0.024(3) 0.003(2) 0.005(3) -0.002(3)
O6 0.017(3) 0.022(3) 0.048(5) -0.001(3) 0.005(3) -0.004(3)
O7 0.054(7) 0.017(5) 0.017(5) 0.002(4) 0.000 0.000
O8 0.016(3) 0.028(4) 0.034(4) 0.004(3) 0.003(3) -0.001(3)
O9 0.056(8) 0.041(7) 0.018(5) -0.007(5) 0.000 0.000
O10 0.026(6) 0.029(6) 0.099(12) 0.020(7) 0.000 0.000
O11 0.016(5) 0.043(7) 0.061(8) 0.000 -0.001(6) 0.000
O12 0.030(7) 0.18(2) 0.023(6) -0.018(10) 0.000 0.000
O13 0.053(10) 0.114(17) 0.107(16) 0.083(14) 0.000 0.000
O14 0.027(8) 0.086(15) 0.016(7) -0.004(8) 0.000(6) 0.001(9)

loop_
_atom_type_symbol
_atom_type_description
_atom_type_scat_dispersion_real
_atom_type_scat_dispersion_imag
_atom_type_scat_source
O O 0.0106 0.0060 'International Tables Vol C Tables 4.2.6.8 and 6.1.1.4'
H H 0.0000 0.0000 'International Tables Vol C Tables 4.2.6.8 and 6.1.1.4'
P P 0.1023 0.0942 'International Tables Vol C Tables 4.2.6.8 and 6.1.1.4'
Cs Cs -0.3680 2.1192 'International Tables Vol C Tables 4.2.6.8 and 6.1.1.4'
U U -9.6767 9.6646 'International Tables Vol C Tables 4.2.6.8 and 6.1.1.4'

loop_
_geom_angle_atom_site_label_1
_geom_angle_atom_site_label_2
_geom_angle_atom_site_label_3
_geom_angle
_geom_angle_site_symmetry_1
_geom_angle_site_symmetry_3
O16 U1 O15 87.2(7) 2_655 1_554
O16 U1 O15 87.2(7) 2_655 8_754
O15 U1 O15 43.0(8) 1_554 8_754
O16 U1 O2 81.4(7) 2_655 .
O15 U1 O2 155.7(4) 1_554 .
O15 U1 O2 155.7(4) 8_754 .
O16 U1 O4 171.8(7) 2_655 5_657
O15 U1 O4 85.1(4) 1_554 5_657
O15 U1 O4 85.1(4) 8_754 5_657
O2 U1 O4 106.8(4) . 5_657
O16 U1 O8 99.3(2) 2_655 4_557
O15 U1 O8 122.7(4) 1_554 4_557
O15 U1 O8 80.2(4) 8_754 4_557
O2 U1 O8 80.5(2) . 4_557
O4 U1 O8 82.34(19) 5_657 4_557
O16 U1 O8 99.3(2) 2_655 5_657
O15 U1 O8 80.2(4) 1_554 5_657
O15 U1 O8 122.7(4) 8_754 5_657
O2 U1 O8 80.5(2) . 5_657
O4 U1 O8 82.34(19) 5_657 5_657
O8 U1 O8 151.0(4) 4_557 5_657
O16 U1 Cs3B 41.6(8) 2_655 .
O15 U1 Cs3B 125.5(5) 1_554 .
O15 U1 Cs3B 125.5(5) 8_754 .
O2 U1 Cs3B 39.7(5) . .
O4 U1 Cs3B 146.6(5) 5_657 .
O8 U1 Cs3B 89.7(2) 4_557 .
O8 U1 Cs3B 89.7(2) 5_657 .
O16 U1 Cs2B 86.2(5) 2_655 .
O15 U1 Cs2B 39.0(5) 1_554 .
O15 U1 Cs2B 82.0(5) 8_754 .
O2 U1 Cs2B 118.3(3) . .
O4 U1 Cs2B 89.7(4) 5_657 .
O8 U1 Cs2B 161.1(4) 4_557 .
O8 U1 Cs2B 42.4(3) 5_657 .
Cs3B U1 Cs2B 106.0(4) . .
O16 U1 Cs2B 86.2(5) 2_655 1_655
O15 U1 Cs2B 82.0(5) 1_554 1_655
O15 U1 Cs2B 39.0(5) 8_754 1_655
O2 U1 Cs2B 118.3(3) . 1_655
O4 U1 Cs2B 89.7(4) 5_657 1_655
O8 U1 Cs2B 42.4(3) 4_557 1_655
O8 U1 Cs2B 161.1(4) 5_657 1_655
Cs3B U1 Cs2B 106.0(4) . 1_655
Cs2B U1 Cs2B 120.8(6) . 1_655
O16 U1 Cs4C 119.9(7) 2_655 4_456
O15 U1 Cs4C 37.9(6) 1_554 4_456
O15 U1 Cs4C 68.6(7) 8_754 4_456
O2 U1 Cs4C 135.6(6) . 4_456
O4 U1 Cs4C 54.2(5) 5_657 4_456
O8 U1 Cs4C 127.0(6) 4_557 4_456
O8 U1 Cs4C 58.9(7) 5_657 4_456
Cs3B U1 Cs4C 143.3(6) . 4_456
Cs2B U1 Cs4C 38.2(6) . 4_456
Cs2B U1 Cs4C 102.6(7) 1_655 4_456
O16 U1 Cs4C 119.9(7) 2_655 5_756
O15 U1 Cs4C 68.6(7) 1_554 5_756
O15 U1 Cs4C 37.9(6) 8_754 5_756
O2 U1 Cs4C 135.6(6) . 5_756
O4 U1 Cs4C 54.2(5) 5_657 5_756
O8 U1 Cs4C 58.9(7) 4_557 5_756
O8 U1 Cs4C 127.0(6) 5_657 5_756
Cs3B U1 Cs4C 143.3(6) . 5_756
Cs2B U1 Cs4C 102.6(7) . 5_756
Cs2B U1 Cs4C 38.2(6) 1_655 5_756
Cs4C U1 Cs4C 70.5(12) 4_456 5_756
O10 U2 O9 93.2(6) . 5_657
O10 U2 O3 105.1(6) . .
O9 U2 O3 161.7(4) 5_657 .
O10 U2 O6 82.11(19) . 8_755
O9 U2 O6 97.0(2) 5_657 8_755
O3 U2 O6 85.7(2) . 8_755
O10 U2 O6 82.1(2) . .
O9 U2 O6 97.0(2) 5_657 .
O3 U2 O6 85.7(2) . .
O6 U2 O6 159.4(4) 8_755 .
O10 U2 O5 150.67(19) . 8_755
O9 U2 O5 81.5(3) 5_657 8_755
O3 U2 O5 82.5(3) . 8_755
O6 U2 O5 70.1(2) 8_755 8_755
O6 U2 O5 127.1(2) . 8_755
O10 U2 O5 150.67(19) . .
O9 U2 O5 81.5(3) 5_657 .
O3 U2 O5 82.5(3) . .
O6 U2 O5 127.1(2) 8_755 .
O6 U2 O5 70.1(2) . .
O5 U2 O5 57.3(3) 8_755 .
O10 U2 P1 170.5(5) . .
O9 U2 P1 77.3(3) 5_657 .
O3 U2 P1 84.4(3) . .
O6 U2 P1 98.87(19) 8_755 .
O6 U2 P1 98.87(19) . .
O5 U2 P1 28.79(15) 8_755 .
O5 U2 P1 28.79(15) . .
O10 U2 U4 119.05(7) . .
O9 U2 U4 95.32(17) 5_657 .
O3 U2 U4 75.99(12) . .
O6 U2 U4 154.81(19) 8_755 .
O6 U2 U4 36.96(19) . .
O5 U2 U4 90.22(15) 8_755 .
O5 U2 U4 34.24(15) . .
P1 U2 U4 62.664(18) . .
O10 U2 U4 119.05(7) . 1_655
O9 U2 U4 95.32(17) 5_657 1_655
O3 U2 U4 75.99(12) . 1_655
O6 U2 U4 36.96(19) 8_755 1_655
O6 U2 U4 154.80(19) . 1_655
O5 U2 U4 34.24(15) 8_755 1_655
O5 U2 U4 90.22(16) . 1_655
P1 U2 U4 62.663(18) . 1_655
U4 U2 U4 119.98(3) . 1_655
O10 U2 Cs4A 63.6(10) . 1_556
O9 U2 Cs4A 146.3(6) 5_657 1_556
O3 U2 Cs4A 48.3(7) . 1_556
O6 U2 Cs4A 57.9(9) 8_755 1_556
O6 U2 Cs4A 102.9(9) . 1_556
O5 U2 Cs4A 106.5(10) 8_755 1_556
O5 U2 Cs4A 130.8(7) . 1_556
P1 U2 Cs4A 124.9(9) . 1_556
U4 U2 Cs4A 116.9(7) . 1_556
U4 U2 Cs4A 77.7(10) 1_655 1_556
O10 U2 Cs4A 63.6(10) . 8_756
O9 U2 Cs4A 146.3(7) 5_657 8_756
O3 U2 Cs4A 48.3(7) . 8_756
O6 U2 Cs4A 102.9(9) 8_755 8_756
O6 U2 Cs4A 57.9(9) . 8_756
O5 U2 Cs4A 130.8(7) 8_755 8_756
O5 U2 Cs4A 106.5(10) . 8_756
P1 U2 Cs4A 124.9(9) . 8_756
U4 U2 Cs4A 77.7(10) . 8_756
U4 U2 Cs4A 116.9(7) 1_655 8_756
Cs4A U2 Cs4A 45.2(18) 1_556 8_756
O11 U3 O11 177.0(7) 2_554 1_654
O11 U3 O7 90.47(11) 2_554 2_654
O11 U3 O7 90.47(11) 1_654 2_654
O11 U3 O7 90.47(11) 2_554 1_554
O11 U3 O7 90.47(11) 1_654 1_554
O7 U3 O7 144.0(5) 2_654 1_554
O11 U3 O1 88.8(3) 2_554 1_554
O11 U3 O1 88.8(3) 1_654 1_554
O7 U3 O1 143.0(3) 2_654 1_554
O7 U3 O1 73.0(3) 1_554 1_554
O11 U3 O1 88.8(3) 2_554 2_654
O11 U3 O1 88.8(3) 1_654 2_654
O7 U3 O1 73.0(3) 2_654 2_654
O7 U3 O1 143.0(3) 1_554 2_654
O1 U3 O1 70.0(5) 1_554 2_654
O11 U3 O17 76.0(8) 2_554 2_655
O11 U3 O17 107.1(8) 1_654 2_655
O7 U3 O17 72.7(3) 2_654 2_655
O7 U3 O17 72.7(3) 1_554 2_655
O1 U3 O17 142.1(3) 1_554 2_655
O1 U3 O17 142.1(3) 2_654 2_655
O11 U3 O17 107.1(8) 2_554 .
O11 U3 O17 76.0(8) 1_654 .
O7 U3 O17 72.7(3) 2_654 .
O7 U3 O17 72.7(3) 1_554 .
O1 U3 O17 142.1(3) 1_554 .
O1 U3 O17 142.1(3) 2_654 .
O17 U3 O17 31.1(14) 2_655 .
O11 U3 Cs3B 88.5(4) 2_554 1_554
O11 U3 Cs3B 88.5(4) 1_654 1_554
O7 U3 Cs3B 108.0(3) 2_654 1_554
O7 U3 Cs3B 108.0(3) 1_554 1_554
O1 U3 Cs3B 35.0(2) 1_554 1_554
O1 U3 Cs3B 35.0(2) 2_654 1_554
O17 U3 Cs3B 164.5(7) 2_655 1_554
O17 U3 Cs3B 164.5(7) . 1_554
O11 U3 Cs3A 63.3(4) 2_554 2_654
O11 U3 Cs3A 113.7(4) 1_654 2_654
O7 U3 Cs3A 106.2(2) 2_654 2_654
O7 U3 Cs3A 106.2(2) 1_554 2_654
O1 U3 Cs3A 42.17(18) 1_554 2_654
O1 U3 Cs3A 42.17(18) 2_654 2_654
O17 U3 Cs3A 139.2(7) 2_655 2_654
O17 U3 Cs3A 170.3(7) . 2_654
Cs3B U3 Cs3A 25.22(4) 1_554 2_654
O11 U3 Cs3A 113.7(4) 2_554 1_554
O11 U3 Cs3A 63.3(4) 1_654 1_554
O7 U3 Cs3A 106.2(2) 2_654 1_554
O7 U3 Cs3A 106.2(2) 1_554 1_554
O1 U3 Cs3A 42.17(18) 1_554 1_554
O1 U3 Cs3A 42.17(18) 2_654 1_554
O17 U3 Cs3A 170.3(7) 2_655 1_554
O17 U3 Cs3A 139.2(7) . 1_554
Cs3B U3 Cs3A 25.22(4) 1_554 1_554
Cs3A U3 Cs3A 50.44(8) 2_654 1_554
O11 U3 Cs2A 138.8(3) 2_554 2_655
O11 U3 Cs2A 43.9(3) 1_654 2_655
O7 U3 Cs2A 59.51(14) 2_654 2_655
O7 U3 Cs2A 98.52(17) 1_554 2_655
O1 U3 Cs2A 132.39(3) 1_554 2_655
O1 U3 Cs2A 106.19(15) 2_654 2_655
O17 U3 Cs2A 68.7(6) 2_655 2_655
O17 U3 Cs2A 40.7(6) . 2_655
Cs3B U3 Cs2A 125.56(2) 1_554 2_655
Cs3A U3 Cs2A 147.15(4) 2_654 2_655
Cs3A U3 Cs2A 102.25(4) 1_554 2_655
Cs1 U4 O12 168.1(7) . 5_657
Cs1 U4 O14 35.7(4) . .
O12 U4 O14 144.9(4) 5_657 .
Cs1 U4 O14 35.7(4) . 8_655
O12 U4 O14 144.9(4) 5_657 8_655
O14 U4 O14 69.7(8) . 8_655
Cs1 U4 O5 107.21(17) . .
O12 U4 O5 71.87(17) 5_657 .
O14 U4 O5 73.1(4) . .
O14 U4 O5 142.7(5) 8_655 .
Cs1 U4 O5 107.21(17) . 8_655
O12 U4 O5 71.87(17) 5_657 8_655
O14 U4 O5 142.7(5) . 8_655
O14 U4 O5 73.1(4) 8_655 8_655
O5 U4 O5 143.4(3) . 8_655
Cs1 U4 O13 85.3(5) . 2
O12 U4 O13 82.9(8) 5_657 2
O14 U4 O13 92.7(7) . 2
O14 U4 O13 92.7(7) 8_655 2
O5 U4 O13 85.4(2) . 2
O5 U4 O13 85.4(2) 8_655 2
Cs1 U4 O6 98.0(2) . .
O12 U4 O6 92.5(6) 5_657 .
O14 U4 O6 75.1(6) . .
O14 U4 O6 106.5(6) 8_655 .
O5 U4 O6 66.6(2) . .
O5 U4 O6 120.0(2) 8_655 .
O13 U4 O6 151.48(18) 2 .
Cs1 U4 O6 98.0(2) . 8_655
O12 U4 O6 92.5(6) 5_657 8_655
O14 U4 O6 106.5(6) . 8_655
O14 U4 O6 75.1(6) 8_655 8_655
O5 U4 O6 120.0(2) . 8_655
O5 U4 O6 66.6(2) 8_655 8_655
O13 U4 O6 151.48(18) 2 8_655
O6 U4 O6 56.4(3) . 8_655
Cs1 U4 P2 103.27(14) . .
O12 U4 P2 88.6(6) 5_657 .
O14 U4 P2 94.3(5) . .
O14 U4 P2 94.3(5) 8_655 .
O5 U4 P2 92.01(15) . .
O5 U4 P2 92.01(15) 8_655 .
O13 U4 P2 171.5(5) 2 .
O6 U4 P2 28.51(16) . .
O6 U4 P2 28.51(16) 8_655 .
Cs1 U4 Cs2C 4.8(6) . 1_556
O12 U4 Cs2C 163.3(8) 5_657 1_556
O14 U4 Cs2C 36.9(5) . 1_556
O14 U4 Cs2C 36.9(5) 8_655 1_556
O5 U4 Cs2C 106.61(18) . 1_556
O5 U4 Cs2C 106.61(18) 8_655 1_556
O13 U4 Cs2C 80.5(7) 2 1_556
O6 U4 Cs2C 102.2(5) . 1_556
O6 U4 Cs2C 102.2(5) 8_655 1_556
P2 U4 Cs2C 108.1(6) . 1_556
Cs1 U4 U2 98.61(6) . 1_455
O12 U4 U2 87.2(3) 5_657 1_455
O14 U4 U2 124.2(5) . 1_455
O14 U4 U2 64.7(5) 8_655 1_455
O5 U4 U2 145.93(16) . 1_455
O5 U4 U2 35.32(15) 8_655 1_455
O13 U4 U2 119.21(7) 2 1_455
O6 U4 U2 88.48(16) . 1_455
O6 U4 U2 32.27(16) 8_655 1_455
P2 U4 U2 60.078(13) . 1_455
Cs2C U4 U2 100.9(3) 1_556 1_455
O14 Cs1 O14 143.2(14) . 8_655
O14 Cs1 U4 104.7(7) . .
O14 Cs1 U4 104.7(7) 8_655 .
O14 Cs1 Cs2C 77.1(7) . 1_556
O14 Cs1 Cs2C 77.1(7) 8_655 1_556
U4 Cs1 Cs2C 171.8(10) . 1_556
O14 Cs1 Cs2B 72.7(7) . 1_556
O14 Cs1 Cs2B 72.7(7) 8_655 1_556
U4 Cs1 Cs2B 162.8(6) . 1_556
Cs2C Cs1 Cs2B 25.4(11) 1_556 1_556
O14 Cs1 O13 106.7(8) . 2
O14 Cs1 O13 106.7(8) 8_655 2
U4 Cs1 O13 61.1(4) . 2
Cs2C Cs1 O13 110.6(10) 1_556 2
Cs2B Cs1 O13 136.1(7) 1_556 2
O14 Cs1 P5 4.1(8) . .
O14 Cs1 P5 142.2(7) 8_655 .
U4 Cs1 P5 107.77(12) . .
Cs2C Cs1 P5 73.6(2) 1_556 .
Cs2B Cs1 P5 70.57(13) 1_556 .
O13 Cs1 P5 105.62(14) 2 .
O14 Cs1 P5 142.2(7) . 8_655
O14 Cs1 P5 4.1(8) 8_655 8_655
U4 Cs1 P5 107.77(12) . 8_655
Cs2C Cs1 P5 73.6(2) 1_556 8_655
Cs2B Cs1 P5 70.57(13) 1_556 8_655
O13 Cs1 P5 105.62(14) 2 8_655
P5 Cs1 P5 140.8(3) . 8_655
O14 Cs1 Cs2A 79.5(7) . 1_556
O14 Cs1 Cs2A 79.5(7) 8_655 1_556
U4 Cs1 Cs2A 162.0(2) . 1_556
Cs2C Cs1 Cs2A 9.7(9) 1_556 1_556
Cs2B Cs1 Cs2A 35.2(6) 1_556 1_556
O13 Cs1 Cs2A 100.9(3) 2 1_556
P5 Cs1 Cs2A 75.67(12) . 1_556
P5 Cs1 Cs2A 75.68(12) 8_655 1_556
O14 Cs1 O6 69.8(8) . .
O14 Cs1 O6 112.4(9) 8_655 .
U4 Cs1 O6 53.32(18) . .
Cs2C Cs1 O6 133.8(8) 1_556 .
Cs2B Cs1 O6 111.2(5) 1_556 .
O13 Cs1 O6 109.2(4) 2 .
P5 Cs1 O6 73.94(17) . .
P5 Cs1 O6 116.42(18) 8_655 .
Cs2A Cs1 O6 141.8(2) 1_556 .
O14 Cs1 O6 112.4(9) . 8_655
O14 Cs1 O6 69.8(8) 8_655 8_655
U4 Cs1 O6 53.32(18) . 8_655
Cs2C Cs1 O6 133.8(8) 1_556 8_655
Cs2B Cs1 O6 111.2(5) 1_556 8_655
O13 Cs1 O6 109.2(4) 2 8_655
P5 Cs1 O6 116.42(18) . 8_655
P5 Cs1 O6 73.94(17) 8_655 8_655
Cs2A Cs1 O6 141.8(2) 1_556 8_655
O6 Cs1 O6 45.0(3) . 8_655
O14 Cs1 O5 61.3(6) . .
O14 Cs1 O5 149.9(7) 8_655 .
U4 Cs1 O5 45.55(14) . .
Cs2C Cs1 O5 133.0(3) 1_556 .
Cs2B Cs1 O5 133.82(18) 1_556 .
O13 Cs1 O5 66.0(3) 2 .
P5 Cs1 O5 63.67(16) . .
P5 Cs1 O5 153.3(2) 8_655 .
Cs2A Cs1 O5 129.93(13) 1_556 .
O6 Cs1 O5 50.63(18) . .
O6 Cs1 O5 84.8(2) 8_655 .
Cs2C Cs2A Cs2B 37(2) . .
Cs2C Cs2A Cs1 21(2) . 1_554
Cs2B Cs2A Cs1 57.4(7) . 1_554
Cs2C Cs2A O14 28.2(10) . 8_654
Cs2B Cs2A O14 54.5(7) . 8_654
Cs1 Cs2A O14 26.0(3) 1_554 8_654
Cs2C Cs2A O14 28.2(10) . 1_554
Cs2B Cs2A O14 54.5(7) . 1_554
Cs1 Cs2A O14 26.0(3) 1_554 1_554
O14 Cs2A O14 50.0(7) 8_654 1_554
Cs2C Cs2A Cs2A 143(2) . 2
Cs2B Cs2A Cs2A 179.7(7) . 2
Cs1 Cs2A Cs2A 122.26(8) 1_554 2
O14 Cs2A Cs2A 125.2(4) 8_654 2
O14 Cs2A Cs2A 125.2(4) 1_554 2
Cs2C Cs2A O15 59.9(8) . 8_654
Cs2B Cs2A O15 53.3(3) . 8_654
Cs1 Cs2A O15 69.4(3) 1_554 8_654
O14 Cs2A O15 44.7(4) 8_654 8_654
O14 Cs2A O15 88.1(4) 1_554 8_654
Cs2A Cs2A O15 126.7(2) 2 8_654
Cs2C Cs2A O15 59.9(8) . 1_554
Cs2B Cs2A O15 53.3(3) . 1_554
Cs1 Cs2A O15 69.4(2) 1_554 1_554
O14 Cs2A O15 88.1(4) 8_654 1_554
O14 Cs2A O15 44.7(4) 1_554 1_554
Cs2A Cs2A O15 126.7(3) 2 1_554
O15 Cs2A O15 106.5(5) 8_654 1_554
Cs2C Cs2A O17 108.0(9) . 2_655
Cs2B Cs2A O17 119.4(3) . 2_655
Cs1 Cs2A O17 98.3(4) 1_554 2_655
O14 Cs2A O17 123.3(6) 8_654 2_655
O14 Cs2A O17 79.8(5) 1_554 2_655
Cs2A Cs2A O17 60.5(2) 2 2_655
O15 Cs2A O17 167.6(5) 8_654 2_655
O15 Cs2A O17 66.4(4) 1_554 2_655
Cs2C Cs2A O17 108.0(9) . 1_455
Cs2B Cs2A O17 119.4(3) . 1_455
Cs1 Cs2A O17 98.3(4) 1_554 1_455
O14 Cs2A O17 79.8(5) 8_654 1_455
O14 Cs2A O17 123.3(6) 1_554 1_455
Cs2A Cs2A O17 60.5(2) 2 1_455
O15 Cs2A O17 66.4(4) 8_654 1_455
O15 Cs2A O17 167.6(5) 1_554 1_455
O17 Cs2A O17 118.5(6) 2_655 1_455
Cs2C Cs2A O8 88.5(18) . 5_657
Cs2B Cs2A O8 55.0(6) . 5_657
Cs1 Cs2A O8 107.84(16) 1_554 5_657
O14 Cs2A O8 109.3(4) 8_654 5_657
O14 Cs2A O8 91.0(4) 1_554 5_657
Cs2A Cs2A O8 125.33(14) 2 5_657
O15 Cs2A O8 88.8(3) 8_654 5_657
O15 Cs2A O8 52.2(3) 1_554 5_657
O17 Cs2A O8 93.9(4) 2_655 5_657
O17 Cs2A O8 134.7(5) 1_455 5_657
Cs2C Cs2A O8 88.5(18) . 4_457
Cs2B Cs2A O8 55.0(6) . 4_457
Cs1 Cs2A O8 107.84(16) 1_554 4_457
O14 Cs2A O8 91.0(4) 8_654 4_457
O14 Cs2A O8 109.3(4) 1_554 4_457
Cs2A Cs2A O8 125.33(13) 2 4_457
O15 Cs2A O8 52.2(3) 8_654 4_457
O15 Cs2A O8 88.8(3) 1_554 4_457
O17 Cs2A O8 134.7(5) 2_655 4_457
O17 Cs2A O8 93.9(4) 1_455 4_457
O8 Cs2A O8 43.4(2) 5_657 4_457
Cs2C Cs2B Cs2A 32.6(16) . .
Cs2C Cs2B Cs4B 140(2) . 5_656
Cs2A Cs2B Cs4B 172.1(13) . 5_656
Cs2C Cs2B O14 63.7(15) . 8_654
Cs2A Cs2B O14 91.1(10) . 8_654
Cs4B Cs2B O14 82.1(9) 5_656 8_654
Cs2C Cs2B O14 63.7(15) . 1_554
Cs2A Cs2B O14 91.1(10) . 1_554
Cs4B Cs2B O14 82.1(9) 5_656 1_554
O14 Cs2B O14 62.6(9) 8_654 1_554
Cs2C Cs2B Cs1 54.9(17) . 1_554
Cs2A Cs2B Cs1 87.5(9) . 1_554
Cs4B Cs2B Cs1 84.6(8) 5_656 1_554
O14 Cs2B Cs1 31.5(5) 8_654 1_554
O14 Cs2B Cs1 31.5(5) 1_554 1_554
Cs2C Cs2B O15 91.9(6) . 8_654
Cs2A Cs2B O15 93.9(6) . 8_654
Cs4B Cs2B O15 85.8(6) 5_656 8_654
O14 Cs2B O15 56.1(6) 8_654 8_654
O14 Cs2B O15 118.5(9) 1_554 8_654
Cs1 Cs2B O15 87.6(6) 1_554 8_654
Cs2C Cs2B O15 91.9(6) . 1_554
Cs2A Cs2B O15 93.9(6) . 1_554
Cs4B Cs2B O15 85.8(6) 5_656 1_554
O14 Cs2B O15 118.5(9) 8_654 1_554
O14 Cs2B O15 56.1(6) 1_554 1_554
Cs1 Cs2B O15 87.6(6) 1_554 1_554
O15 Cs2B O15 170.6(12) 8_654 1_554
Cs2C Cs2B Cs4C 135(2) . 5_656
Cs2A Cs2B Cs4C 156.9(11) . 5_656
Cs4B Cs2B Cs4C 22.1(11) 5_656 5_656
O14 Cs2B Cs4C 71.8(12) 8_654 5_656
O14 Cs2B Cs4C 94.4(13) 1_554 5_656
Cs1 Cs2B Cs4C 85.7(11) 1_554 5_656
O15 Cs2B Cs4C 63.8(12) 8_654 5_656
O15 Cs2B Cs4C 107.8(14) 1_554 5_656
Cs2C Cs2B Cs4C 135(2) . 4_456
Cs2A Cs2B Cs4C 156.9(12) . 4_456
Cs4B Cs2B Cs4C 22.1(11) 5_656 4_456
O14 Cs2B Cs4C 94.4(13) 8_654 4_456
O14 Cs2B Cs4C 71.8(12) 1_554 4_456
Cs1 Cs2B Cs4C 85.7(11) 1_554 4_456
O15 Cs2B Cs4C 107.8(14) 8_654 4_456
O15 Cs2B Cs4C 63.8(12) 1_554 4_456
Cs4C Cs2B Cs4C 44(2) 5_656 4_456
Cs2C Cs2B O8 121.7(18) . 5_657
Cs2A Cs2B O8 93.1(9) . 5_657
Cs4B Cs2B O8 93.9(8) 5_656 5_657
O14 Cs2B O8 173.8(10) 8_654 5_657
O14 Cs2B O8 121.7(4) 1_554 5_657
Cs1 Cs2B O8 153.2(3) 1_554 5_657
O15 Cs2B O8 119.1(8) 8_654 5_657
O15 Cs2B O8 65.6(5) 1_554 5_657
Cs4C Cs2B O8 102.9(12) 5_656 5_657
Cs4C Cs2B O8 83.3(11) 4_456 5_657
Cs2C Cs2B O8 121.7(18) . 4_457
Cs2A Cs2B O8 93.1(9) . 4_457
Cs4B Cs2B O8 93.9(8) 5_656 4_457
O14 Cs2B O8 121.7(4) 8_654 4_457
O14 Cs2B O8 173.8(10) 1_554 4_457
Cs1 Cs2B O8 153.2(3) 1_554 4_457
O15 Cs2B O8 65.6(5) 8_654 4_457
O15 Cs2B O8 119.1(8) 1_554 4_457
Cs4C Cs2B O8 83.3(11) 5_656 4_457
Cs4C Cs2B O8 102.9(12) 4_456 4_457
O8 Cs2B O8 53.6(5) 5_657 4_457
Cs2A Cs2C Cs2B 111(3) . .
Cs2A Cs2C Cs1 149(3) . 1_554
Cs2B Cs2C Cs1 100(2) . 1_554
Cs2A Cs2C O14 139.6(14) . 8_654
Cs2B Cs2C O14 90.1(18) . 8_654
Cs1 Cs2C O14 36.5(6) 1_554 8_654
Cs2A Cs2C O14 139.6(14) . 1_554
Cs2B Cs2C O14 90.1(18) . 1_554
Cs1 Cs2C O14 36.5(6) 1_554 1_554
O14 Cs2C O14 70.8(12) 8_654 1_554
Cs2A Cs2C O15 102.3(9) . 8_654
Cs2B Cs2C O15 65.1(7) . 8_654
Cs1 Cs2C O15 90.2(7) 1_554 8_654
O14 Cs2C O15 54.6(6) 8_654 8_654
O14 Cs2C O15 118.0(12) 1_554 8_654
Cs2A Cs2C O15 102.3(9) . 1_554
Cs2B Cs2C O15 65.1(7) . 1_554
Cs1 Cs2C O15 90.2(7) 1_554 1_554
O14 Cs2C O15 118.0(12) 8_654 1_554
O14 Cs2C O15 54.6(6) 1_554 1_554
O15 Cs2C O15 129.6(14) 8_654 1_554
Cs2A Cs2C P5 117.3(5) . 8_654
Cs2B Cs2C P5 84.5(10) . 8_654
Cs1 Cs2C P5 64.5(5) 1_554 8_654
O14 Cs2C P5 28.0(4) 8_654 8_654
O14 Cs2C P5 98.3(10) 1_554 8_654
O15 Cs2C P5 29.2(3) 8_654 8_654
O15 Cs2C P5 136.9(11) 1_554 8_654
Cs2A Cs2C P5 117.3(5) . 1_554
Cs2B Cs2C P5 84.5(10) . 1_554
Cs1 Cs2C P5 64.5(5) 1_554 1_554
O14 Cs2C P5 98.3(10) 8_654 1_554
O14 Cs2C P5 28.0(4) 1_554 1_554
O15 Cs2C P5 136.9(11) 8_654 1_554
O15 Cs2C P5 29.2(3) 1_554 1_554
P5 Cs2C P5 124.8(9) 8_654 1_554
Cs2A Cs2C Cs4B 139(2) . 5_656
Cs2B Cs2C Cs4B 27.9(15) . 5_656
Cs1 Cs2C Cs4B 71.8(9) 1_554 5_656
O14 Cs2C Cs4B 67.7(9) 8_654 5_656
O14 Cs2C Cs4B 67.7(9) 1_554 5_656
O15 Cs2C Cs4B 66.2(7) 8_654 5_656
O15 Cs2C Cs4B 66.2(7) 1_554 5_656
P5 Cs2C Cs4B 72.8(6) 8_654 5_656
P5 Cs2C Cs4B 72.8(6) 1_554 5_656
Cs2A Cs2C O11 79.3(19) . 2_554
Cs2B Cs2C O11 157.5(9) . 2_554
Cs1 Cs2C O11 72.1(9) 1_554 2_554
O14 Cs2C O11 94.4(12) 8_654 2_554
O14 Cs2C O11 70.7(9) 1_554 2_554
O15 Cs2C O11 134.1(9) 8_654 2_554
O15 Cs2C O11 93.5(5) 1_554 2_554
P5 Cs2C O11 109.2(9) 8_654 2_554
P5 Cs2C O11 73.0(5) 1_554 2_554
Cs4B Cs2C O11 138.1(8) 5_656 2_554
Cs2A Cs2C O11 79.3(19) . 1_554
Cs2B Cs2C O11 157.5(9) . 1_554
Cs1 Cs2C O11 72.1(9) 1_554 1_554
O14 Cs2C O11 70.7(9) 8_654 1_554
O14 Cs2C O11 94.4(12) 1_554 1_554
O15 Cs2C O11 93.5(5) 8_654 1_554
O15 Cs2C O11 134.1(9) 1_554 1_554
P5 Cs2C O11 73.0(5) 8_654 1_554
P5 Cs2C O11 109.2(9) 1_554 1_554
Cs4B Cs2C O11 138.1(8) 5_656 1_554
O11 Cs2C O11 41.1(6) 2_554 1_554
Cs3B Cs3A Cs3A 179.0(9) . 2_755
Cs3B Cs3A O13 118.9(9) . 1_655
Cs3A Cs3A O13 62.0(2) 2_755 1_655
Cs3B Cs3A O13 118.9(9) . 2_655
Cs3A Cs3A O13 62.0(2) 2_755 2_655
O13 Cs3A O13 47.1(7) 1_655 2_655
Cs3B Cs3A O2 51.80(14) . .
Cs3A Cs3A O2 128.27(11) 2_755 .
O13 Cs3A O2 124.5(3) 1_655 .
O13 Cs3A O2 86.5(4) 2_655 .
Cs3B Cs3A O2 51.80(14) . 2_655
Cs3A Cs3A O2 128.27(11) 2_755 2_655
O13 Cs3A O2 86.5(4) 1_655 2_655
O13 Cs3A O2 124.5(3) 2_655 2_655
O2 Cs3A O2 103.2(2) . 2_655
Cs3B Cs3A O16 52.2(9) . 2_655
Cs3A Cs3A O16 126.9(3) 2_755 2_655
O13 Cs3A O16 171.1(4) 1_655 2_655
O13 Cs3A O16 135.1(6) 2_655 2_655
O2 Cs3A O16 52.4(4) . 2_655
O2 Cs3A O16 86.4(4) 2_655 2_655
Cs3B Cs3A O16 52.2(9) . .
Cs3A Cs3A O16 126.9(3) 2_755 .
O13 Cs3A O16 135.1(6) 1_655 .
O13 Cs3A O16 171.1(4) 2_655 .
O2 Cs3A O16 86.4(4) . .
O2 Cs3A O16 52.4(4) 2_655 .
O16 Cs3A O16 40.8(8) 2_655 .
Cs3B Cs3A O1 54.2(8) . .
Cs3A Cs3A O1 126.67(11) 2_755 .
O13 Cs3A O1 84.0(3) 1_655 .
O13 Cs3A O1 64.8(3) 2_655 .
O2 Cs3A O1 44.1(2) . .
O2 Cs3A O1 84.9(2) 2_655 .
O16 Cs3A O1 90.1(4) 2_655 .
O16 Cs3A O1 106.4(3) . .
Cs3B Cs3A O1 54.2(8) . 2_655
Cs3A Cs3A O1 126.67(11) 2_755 2_655
O13 Cs3A O1 64.8(3) 1_655 2_655
O13 Cs3A O1 84.0(3) 2_655 2_655
O2 Cs3A O1 84.9(2) . 2_655
O2 Cs3A O1 44.1(2) 2_655 2_655
O16 Cs3A O1 106.4(3) 2_655 2_655
O16 Cs3A O1 90.1(4) . 2_655
O1 Cs3A O1 47.3(3) . 2_655
Cs3B Cs3A P3 114.8(9) . 1_655
Cs3A Cs3A P3 66.18(7) 2_755 1_655
O13 Cs3A P3 24.5(3) 1_655 1_655
O13 Cs3A P3 24.5(3) 2_655 1_655
O2 Cs3A P3 101.88(16) . 1_655
O2 Cs3A P3 101.88(16) 2_655 1_655
O16 Cs3A P3 154.3(4) 2_655 1_655
O16 Cs3A P3 154.3(4) . 1_655
O1 Cs3A P3 66.79(14) . 1_655
O1 Cs3A P3 66.79(13) 2_655 1_655
Cs3B Cs3A P6 56.6(9) . .
Cs3A Cs3A P6 122.39(10) 2_755 .
O13 Cs3A P6 156.4(3) 1_655 .
O13 Cs3A P6 156.4(3) 2_655 .
O2 Cs3A P6 73.09(17) . .
O2 Cs3A P6 73.09(17) 2_655 .
O16 Cs3A P6 21.7(4) 2_655 .
O16 Cs3A P6 21.7(4) . .
O1 Cs3A P6 105.46(16) . .
O1 Cs3A P6 105.46(16) 2_655 .
P3 Cs3A P6 171.44(14) 1_655 .
Cs3A Cs3B Cs3A 178.0(19) . 2_655
Cs3A Cs3B O2 89.92(8) . .
Cs3A Cs3B O2 89.92(8) 2_655 .
Cs3A Cs3B O2 89.92(8) . 2_655
Cs3A Cs3B O2 89.92(8) 2_655 2_655
O2 Cs3B O2 171.3(15) . 2_655
Cs3A Cs3B O16 90.9(8) . 2_655
Cs3A Cs3B O16 90.9(8) 2_655 2_655
O2 Cs3B O16 68.1(7) . 2_655
O2 Cs3B O16 120.5(12) 2_655 2_655
Cs3A Cs3B O16 90.9(8) . .
Cs3A Cs3B O16 90.9(8) 2_655 .
O2 Cs3B O16 120.5(12) . .
O2 Cs3B O16 68.1(7) 2_655 .
O16 Cs3B O16 52.4(12) 2_655 .
Cs3A Cs3B O1 89.1(8) . .
Cs3A Cs3B O1 89.1(8) 2_655 .
O2 Cs3B O1 56.0(5) . .
O2 Cs3B O1 115.3(11) 2_655 .
O16 Cs3B O1 124.1(6) 2_655 .
O16 Cs3B O1 176.5(9) . .
Cs3A Cs3B O1 89.1(8) . 2_655
Cs3A Cs3B O1 89.1(8) 2_655 2_655
O2 Cs3B O1 115.3(11) . 2_655
O2 Cs3B O1 56.0(5) 2_655 2_655
O16 Cs3B O1 176.5(9) 2_655 2_655
O16 Cs3B O1 124.1(6) . 2_655
O1 Cs3B O1 59.3(8) . 2_655
Cs3A Cs3B P6 91.0(9) . .
Cs3A Cs3B P6 91.0(9) 2_655 .
O2 Cs3B P6 94.3(7) . .
O2 Cs3B P6 94.3(7) 2_655 .
O16 Cs3B P6 26.2(6) 2_655 .
O16 Cs3B P6 26.2(6) . .
O1 Cs3B P6 150.3(4) . .
O1 Cs3B P6 150.3(4) 2_655 .
Cs3A Cs3B P1 89.5(5) . .
Cs3A Cs3B P1 89.5(5) 2_655 .
O2 Cs3B P1 27.9(3) . .
O2 Cs3B P1 143.4(12) 2_655 .
O16 Cs3B P1 96.0(6) 2_655 .
O16 Cs3B P1 148.4(10) . .
O1 Cs3B P1 28.1(2) . .
O1 Cs3B P1 87.4(8) 2_655 .
P6 Cs3B P1 122.2(5) . .
Cs3A Cs3B P1 89.5(5) . 2_655
Cs3A Cs3B P1 89.5(5) 2_655 2_655
O2 Cs3B P1 143.4(12) . 2_655
O2 Cs3B P1 27.9(3) 2_655 2_655
O16 Cs3B P1 148.4(10) 2_655 2_655
O16 Cs3B P1 96.0(6) . 2_655
O1 Cs3B P1 87.4(8) . 2_655
O1 Cs3B P1 28.1(2) 2_655 2_655
P6 Cs3B P1 122.2(5) . 2_655
P1 Cs3B P1 115.6(10) . 2_655
Cs3A Cs3B U1 90.5(5) . .
Cs3A Cs3B U1 90.5(5) 2_655 .
O2 Cs3B U1 34.9(4) . .
O2 Cs3B U1 153.7(11) 2_655 .
O16 Cs3B U1 33.2(6) 2_655 .
O16 Cs3B U1 85.6(9) . .
O1 Cs3B U1 90.9(2) . .
O1 Cs3B U1 150.3(8) 2_655 .
P6 Cs3B U1 59.4(4) . .
P1 Cs3B U1 62.83(9) . .
P1 Cs3B U1 178.4(9) 2_655 .
Cs4A Cs4A Cs4C 141(10) 5_756 .
Cs4A Cs4A Cs4C 27(10) 5_756 5_756
Cs4C Cs4A Cs4C 168(4) . 5_756
Cs4A Cs4A Cs4B 142(10) 5_756 .
Cs4C Cs4A Cs4B 25(3) . .
Cs4C Cs4A Cs4B 156(4) 5_756 .
Cs4A Cs4A Cs4B 31(10) 5_756 5_756
Cs4C Cs4A Cs4B 156(5) . 5_756
Cs4C Cs4A Cs4B 20(3) 5_756 5_756
Cs4B Cs4A Cs4B 172.7(18) . 5_756
Cs4A Cs4A Cs4C 138(10) 5_756 8_755
Cs4C Cs4A Cs4C 36(3) . 8_755
Cs4C Cs4A Cs4C 146(4) 5_756 8_755
Cs4B Cs4A Cs4C 11.3(12) . 8_755
Cs4B Cs4A Cs4C 165(2) 5_756 8_755
Cs4A Cs4A Cs4C 36(10) 5_756 4_556
Cs4C Cs4A Cs4C 146(4) . 4_556
Cs4C Cs4A Cs4C 30(3) 5_756 4_556
Cs4B Cs4A Cs4C 169(3) . 4_556
Cs4B Cs4A Cs4C 10.6(9) 5_756 4_556
Cs4C Cs4A Cs4C 174.5(12) 8_755 4_556
Cs4A Cs4A O3 107(10) 5_756 1_554
Cs4C Cs4A O3 104(3) . 1_554
Cs4C Cs4A O3 86(3) 5_756 1_554
Cs4B Cs4A O3 82.5(15) . 1_554
Cs4B Cs4A O3 100(2) 5_756 1_554
Cs4C Cs4A O3 72.6(11) 8_755 1_554
Cs4C Cs4A O3 108(2) 4_556 1_554
Cs4A Cs4A Cs4A 130(10) 5_756 8_755
Cs4C Cs4A Cs4A 52(4) . 8_755
Cs4C Cs4A Cs4A 131(3) 5_756 8_755
Cs4B Cs4A Cs4A 27.0(17) . 8_755
Cs4B Cs4A Cs4A 150.7(14) 5_756 8_755
Cs4C Cs4A Cs4A 15.7(13) 8_755 8_755
Cs4C Cs4A Cs4A 161.2(12) 4_556 8_755
O3 Cs4A Cs4A 59.5(13) 1_554 8_755
Cs4A Cs4A O4 103(10) 5_756 1_654
Cs4C Cs4A O4 96(3) . 1_654
Cs4C Cs4A O4 90(3) 5_756 1_654
Cs4B Cs4A O4 112.6(18) . 1_654
Cs4B Cs4A O4 74.2(16) 5_756 1_654
Cs4C Cs4A O4 118.4(13) 8_755 1_654
Cs4C Cs4A O4 67.1(13) 4_556 1_654
O3 Cs4A O4 97.6(11) 1_554 1_654
Cs4A Cs4A O4 125.7(8) 8_755 1_654
Cs4A Cs4A O15 107(10) 5_756 4_557
Cs4C Cs4A O15 57(4) . 4_557
Cs4C Cs4A O15 119(3) 5_756 4_557
Cs4B Cs4A O15 82(2) . 4_557
Cs4B Cs4A O15 100.1(16) 5_756 4_557
Cs4C Cs4A O15 93(2) 8_755 4_557
Cs4C Cs4A O15 89.5(13) 4_556 4_557
O3 Cs4A O15 141.4(10) 1_554 4_557
Cs4A Cs4A O15 108.9(12) 8_755 4_557
O4 Cs4A O15 57.1(8) 1_654 4_557
Cs4A Cs4A O3 66(10) 5_756 5_757
Cs4C Cs4A O3 83(4) . 5_757
Cs4C Cs4A O3 87(3) 5_756 5_757
Cs4B Cs4A O3 103(3) . 5_757
Cs4B Cs4A O3 74.0(11) 5_756 5_757
Cs4C Cs4A O3 113(2) 8_755 5_757
Cs4C Cs4A O3 66.3(11) 4_556 5_757
O3 Cs4A O3 173(2) 1_554 5_757
Cs4A Cs4A O3 124.7(12) 8_755 5_757
O4 Cs4A O3 84.5(11) 1_654 5_757
O15 Cs4A O3 45.2(7) 4_557 5_757
Cs4C Cs4B Cs4C 171(5) . 8_755
Cs4C Cs4B Cs4A 148(4) . 8_755
Cs4C Cs4B Cs4A 23(3) 8_755 8_755
Cs4C Cs4B Cs4A 23(3) . .
Cs4C Cs4B Cs4A 148(3) 8_755 .
Cs4A Cs4B Cs4A 126(3) 8_755 .
Cs4C Cs4B Cs4A 25(3) . 5_756
Cs4C Cs4B Cs4A 147(3) 8_755 5_756
Cs4A Cs4B Cs4A 124.1(12) 8_755 5_756
Cs4A Cs4B Cs4A 7.3(18) . 5_756
Cs4C Cs4B Cs4A 147(3) . 4_456
Cs4C Cs4B Cs4A 25(3) 8_755 4_456
Cs4A Cs4B Cs4A 7.3(18) 8_755 4_456
Cs4A Cs4B Cs4A 124.1(12) . 4_456
Cs4A Cs4B Cs4A 121(3) 5_756 4_456
Cs4C Cs4B Cs2B 94(3) . 5_656
Cs4C Cs4B Cs2B 94(3) 8_755 5_656
Cs4A Cs4B Cs2B 116.5(17) 8_755 5_656
Cs4A Cs4B Cs2B 116.6(17) . 5_656
Cs4A Cs4B Cs2B 119.3(14) 5_756 5_656
Cs4A Cs4B Cs2B 119.3(14) 4_456 5_656
Cs4C Cs4B Cs4C 32(3) . 5_756
Cs4C Cs4B Cs4C 140(2) 8_755 5_756
Cs4A Cs4B Cs4C 117.3(18) 8_755 5_756
Cs4A Cs4B Cs4C 10.1(18) . 5_756
Cs4A Cs4B Cs4C 7.2(16) 5_756 5_756
Cs4A Cs4B Cs4C 114.8(16) 4_456 5_756
Cs2B Cs4B Cs4C 125.9(8) 5_656 5_756
Cs4C Cs4B Cs4C 140(2) . 4_456
Cs4C Cs4B Cs4C 32(3) 8_755 4_456
Cs4A Cs4B Cs4C 10.1(18) 8_755 4_456
Cs4A Cs4B Cs4C 117.3(18) . 4_456
Cs4A Cs4B Cs4C 114.8(16) 5_756 4_456
Cs4A Cs4B Cs4C 7.2(16) 4_456 4_456
Cs2B Cs4B Cs4C 125.9(8) 5_656 4_456
Cs4C Cs4B Cs4C 108.1(15) 5_756 4_456
Cs4C Cs4B O10 89(3) . 1_554
Cs4C Cs4B O10 89(3) 8_755 1_554
Cs4A Cs4B O10 90.2(10) 8_755 1_554
Cs4A Cs4B O10 90.2(10) . 1_554
Cs4A Cs4B O10 97.4(10) 5_756 1_554
Cs4A Cs4B O10 97.4(10) 4_456 1_554
Cs2B Cs4B O10 79.0(7) 5_656 1_554
Cs4C Cs4B O10 95.7(8) 5_756 1_554
Cs4C Cs4B O10 95.7(8) 4_456 1_554
Cs4C Cs4B O14 118(3) . 5_657
Cs4C Cs4B O14 70(2) 8_755 5_657
Cs4A Cs4B O14 88.6(16) 8_755 5_657
Cs4A Cs4B O14 134.4(15) . 5_657
Cs4A Cs4B O14 129.7(13) 5_756 5_657
Cs4A Cs4B O14 86.0(14) 4_456 5_657
Cs2B Cs4B O14 50.8(7) 5_656 5_657
Cs4C Cs4B O14 135.1(8) 5_756 5_657
Cs4C Cs4B O14 92.9(8) 4_456 5_657
O10 Cs4B O14 121.8(7) 1_554 5_657
Cs4C Cs4B O14 70(2) . 4_557
Cs4C Cs4B O14 118(3) 8_755 4_557
Cs4A Cs4B O14 134.4(15) 8_755 4_557
Cs4A Cs4B O14 88.6(16) . 4_557
Cs4A Cs4B O14 86.0(14) 5_756 4_557
Cs4A Cs4B O14 129.7(13) 4_456 4_557
Cs2B Cs4B O14 50.8(7) 5_656 4_557
Cs4C Cs4B O14 92.9(8) 5_756 4_557
Cs4C Cs4B O14 135.1(8) 4_456 4_557
O10 Cs4B O14 121.8(7) 1_554 4_557
O14 Cs4B O14 47.9(7) 5_657 4_557
Cs4A Cs4C Cs4B 133(5) . .
Cs4A Cs4C Cs4A 12(3) . 5_756
Cs4B Cs4C Cs4A 135(5) . 5_756
Cs4A Cs4C Cs4C 128(4) . 8_755
Cs4B Cs4C Cs4C 5(3) . 8_755
Cs4A Cs4C Cs4C 131(3) 5_756 8_755
Cs4A Cs4C Cs4C 7.2(18) . 5_756
Cs4B Cs4C Cs4C 134(5) . 5_756
Cs4A Cs4C Cs4C 5.2(18) 5_756 5_756
Cs4C Cs4C Cs4C 130(2) 8_755 5_756
Cs4A Cs4C Cs2B 162(4) . 5_656
Cs4B Cs4C Cs2B 64(2) . 5_656
Cs4A Cs4C Cs2B 160(4) 5_756 5_656
Cs4C Cs4C Cs2B 67.9(11) 8_755 5_656
Cs4C Cs4C Cs2B 162(4) 5_756 5_656
Cs4A Cs4C Cs4A 112(4) . 8_755
Cs4B Cs4C Cs4A 20(2) . 8_755
Cs4A Cs4C Cs4A 116(3) 5_756 8_755
Cs4C Cs4C Cs4A 15.7(13) 8_755 8_755
Cs4C Cs4C Cs4A 115(3) 5_756 8_755
Cs2B Cs4C Cs4A 83.5(16) 5_656 8_755
Cs4A Cs4C O15 107(4) . 4_557
Cs4B Cs4C O15 121(3) . 4_557
Cs4A Cs4C O15 103(4) 5_756 4_557
Cs4C Cs4C O15 125.0(9) 8_755 4_557
Cs4C Cs4C O15 105(3) 5_756 4_557
Cs2B Cs4C O15 57.1(7) 5_656 4_557
Cs4A Cs4C O15 140.6(16) 8_755 4_557
Cs4A Cs4C Cs4B 17(3) . 5_756
Cs4B Cs4C Cs4B 148(3) . 5_756
Cs4A Cs4C Cs4B 14(3) 5_756 5_756
Cs4C Cs4C Cs4B 144.1(8) 8_755 5_756
Cs4C Cs4C Cs4B 13.9(18) 5_756 5_756
Cs2B Cs4C Cs4B 148.0(18) 5_656 5_756
Cs4A Cs4C Cs4B 128.5(15) 8_755 5_756
O15 Cs4C Cs4B 90.9(14) 4_557 5_756
Cs4A Cs4C Cs4A 110(3) . 4_456
Cs4B Cs4C Cs4A 23(2) . 4_456
Cs4A Cs4C Cs4A 112(4) 5_756 4_456
Cs4C Cs4C Cs4A 18.8(12) 8_755 4_456
Cs4C Cs4C Cs4A 111(3) 5_756 4_456
Cs2B Cs4C Cs4A 86.6(17) 5_656 4_456
Cs4A Cs4C Cs4A 5.5(12) 8_755 4_456
O15 Cs4C Cs4A 143.4(17) 4_557 4_456
Cs4B Cs4C Cs4A 125.4(15) 5_756 4_456
Cs4A Cs4C O14 124(4) . 4_557
Cs4B Cs4C O14 92(2) . 4_557
Cs4A Cs4C O14 113(3) 5_756 4_557
Cs4C Cs4C O14 95.9(10) 8_755 4_557
Cs4C Cs4C O14 118(3) 5_756 4_557
Cs2B Cs4C O14 52.1(7) 5_656 4_557
Cs4A Cs4C O14 108.4(18) 8_755 4_557
O15 Cs4C O14 48.7(7) 4_557 4_557
Cs4B Cs4C O14 109.5(15) 5_756 4_557
Cs4A Cs4C O14 107.1(16) 4_456 4_557
Cs4A Cs4C P5 105(4) . 4_557
Cs4B Cs4C P5 118(3) . 4_557
Cs4A Cs4C P5 97(3) 5_756 4_557
Cs4C Cs4C P5 122.1(8) 8_755 4_557
Cs4C Cs4C P5 100(3) 5_756 4_557
Cs2B Cs4C P5 64.1(8) 5_656 4_557
Cs4A Cs4C P5 135.7(18) 8_755 4_557
O15 Cs4C P5 27.9(5) 4_557 4_557
Cs4B Cs4C P5 88.6(13) 5_756 4_557
Cs4A Cs4C P5 134.7(15) 4_456 4_557
O14 Cs4C P5 27.5(5) 4_557 4_557
O1 P1 O2 109.3(6) . .
O1 P1 O5 113.0(3) . .
O2 P1 O5 110.6(4) . .
O1 P1 O5 113.0(3) . 8_755
O2 P1 O5 110.6(4) . 8_755
O5 P1 O5 100.2(5) . 8_755
O1 P1 U2 134.0(4) . .
O2 P1 U2 116.8(4) . .
O5 P1 U2 50.4(3) . .
O5 P1 U2 50.4(3) 8_755 .
O1 P1 Cs3B 58.0(6) . .
O2 P1 Cs3B 51.2(6) . .
O5 P1 Cs3B 129.7(3) . .
O5 P1 Cs3B 129.7(3) 8_755 .
U2 P1 Cs3B 168.0(5) . .
O1 P1 Cs3A 62.9(3) . .
O2 P1 Cs3A 58.4(3) . .
O5 P1 Cs3A 161.7(3) . .
O5 P1 Cs3A 97.6(3) 8_755 .
U2 P1 Cs3A 146.04(5) . .
Cs3B P1 Cs3A 32.19(5) . .
O1 P1 Cs3A 62.9(3) . 2_655
O2 P1 Cs3A 58.4(3) . 2_655
O5 P1 Cs3A 97.6(3) . 2_655
O5 P1 Cs3A 161.7(3) 8_755 2_655
U2 P1 Cs3A 146.04(5) . 2_655
Cs3B P1 Cs3A 32.19(5) . 2_655
Cs3A P1 Cs3A 64.38(10) . 2_655
O4 P2 O9 109.3(7) . .
O4 P2 O6 110.6(4) . 8_655
O9 P2 O6 110.9(4) . 8_655
O4 P2 O6 110.6(4) . .
O9 P2 O6 110.9(4) . .
O6 P2 O6 104.4(6) 8_655 .
O4 P2 U4 135.3(5) . .
O9 P2 U4 115.4(5) . .
O6 P2 U4 52.9(3) 8_655 .
O6 P2 U4 52.9(3) . .
O4 P2 Cs4B 59.9(5) . 5_657
O9 P2 Cs4B 169.2(6) . 5_657
O6 P2 Cs4B 75.1(4) 8_655 5_657
O6 P2 Cs4B 75.1(4) . 5_657
U4 P2 Cs4B 75.4(3) . 5_657
O4 P2 Cs1 112.4(5) . .
O9 P2 Cs1 138.3(5) . .
O6 P2 Cs1 53.3(3) 8_655 .
O6 P2 Cs1 53.3(3) . .
U4 P2 Cs1 22.95(7) . .
Cs4B P2 Cs1 52.5(3) 5_657 .
O4 P2 Cs4A 51.0(8) . 8_756
O9 P2 Cs4A 142.0(10) . 8_756
O6 P2 Cs4A 106.9(10) 8_655 8_756
O6 P2 Cs4A 62.5(7) . 8_756
U4 P2 Cs4A 90.9(9) . 8_756
Cs4B P2 Cs4A 32.1(9) 5_657 8_756
Cs1 P2 Cs4A 70.8(10) . 8_756
O4 P2 Cs4A 51.0(8) . 1_456
O9 P2 Cs4A 142.0(10) . 1_456
O6 P2 Cs4A 62.5(7) 8_655 1_456
O6 P2 Cs4A 106.9(10) . 1_456
U4 P2 Cs4A 90.9(9) . 1_456
Cs4B P2 Cs4A 32.1(9) 5_657 1_456
Cs1 P2 Cs4A 70.8(10) . 1_456
Cs4A P2 Cs4A 56.8(13) 8_756 1_456
O4 P2 Cs4C 59.8(6) . 4_457
O9 P2 Cs4C 161.0(6) . 4_457
O6 P2 Cs4C 88.0(7) 8_655 4_457
O6 P2 Cs4C 64.0(8) . 4_457
U4 P2 Cs4C 77.1(4) . 4_457
Cs4B P2 Cs4C 14.9(7) 5_657 4_457
Cs1 P2 Cs4C 55.1(4) . 4_457
Cs4A P2 Cs4C 19.0(12) 8_756 4_457
Cs4A P2 Cs4C 45.4(9) 1_456 4_457
O4 P2 Cs4C 59.8(6) . 5_657
O9 P2 Cs4C 161.0(7) . 5_657
O6 P2 Cs4C 64.0(8) 8_655 5_657
O6 P2 Cs4C 88.0(7) . 5_657
U4 P2 Cs4C 77.1(4) . 5_657
Cs4B P2 Cs4C 14.9(7) 5_657 5_657
Cs1 P2 Cs4C 55.1(4) . 5_657
Cs4A P2 Cs4C 45.4(9) 8_756 5_657
Cs4A P2 Cs4C 19.0(12) 1_456 5_657
Cs4C P2 Cs4C 29.7(15) 4_457 5_657
O4 P2 Cs4A 51.7(9) . 4_457
O9 P2 Cs4A 147.9(10) . 4_457
O6 P2 Cs4A 100.8(10) 8_655 4_457
O6 P2 Cs4A 64.4(7) . 4_457
U4 P2 Cs4A 87.8(9) . 4_457
Cs4B P2 Cs4A 25.9(9) 5_657 4_457
Cs1 P2 Cs4A 66.9(9) . 4_457
Cs4A P2 Cs4A 6.1(17) 8_756 4_457
Cs4A P2 Cs4A 51.57(10) 1_456 4_457
Cs4C P2 Cs4A 13.3(10) 4_457 4_457
Cs4C P2 Cs4A 39.4(12) 5_657 4_457
O11 P3 O11 110.1(11) 2 .
O11 P3 O13 109.0(6) 2 2
O11 P3 O13 109.0(6) . 2
O11 P3 O13 109.0(6) 2 .
O11 P3 O13 109.0(6) . .
O13 P3 O13 111(2) 2 .
O11 P3 Cs1 80.07(18) 2 2
O11 P3 Cs1 80.07(18) . 2
O13 P3 Cs1 162.8(11) 2 2
O13 P3 Cs1 52.2(11) . 2
O11 P3 Cs1 80.07(18) 2 .
O11 P3 Cs1 80.07(18) . .
O13 P3 Cs1 52.2(11) 2 .
O13 P3 Cs1 162.8(11) . .
Cs1 P3 Cs1 145.0(3) 2 .
O11 P3 Cs3A 148.8(6) 2 1_455
O11 P3 Cs3A 101.1(5) . 1_455
O13 P3 Cs3A 58.6(10) 2 1_455
O13 P3 Cs3A 58.6(10) . 1_455
Cs1 P3 Cs3A 105.99(11) 2 1_455
Cs1 P3 Cs3A 105.99(11) . 1_455
O11 P3 Cs3A 101.1(5) 2 2_655
O11 P3 Cs3A 148.8(6) . 2_655
O13 P3 Cs3A 58.6(10) 2 2_655
O13 P3 Cs3A 58.6(10) . 2_655
Cs1 P3 Cs3A 105.99(11) 2 2_655
Cs1 P3 Cs3A 105.99(11) . 2_655
Cs3A P3 Cs3A 47.65(13) 1_455 2_655
O11 P3 Cs2C 63.5(4) 2 2_556
O11 P3 Cs2C 63.5(4) . 2_556
O13 P3 Cs2C 163.6(12) 2 2_556
O13 P3 Cs2C 85.9(12) . 2_556
Cs1 P3 Cs2C 33.6(4) 2 2_556
Cs1 P3 Cs2C 111.3(5) . 2_556
Cs3A P3 Cs2C 135.4(3) 1_455 2_556
Cs3A P3 Cs2C 135.4(3) 2_655 2_556
O11 P3 Cs2C 63.5(4) 2 1_556
O11 P3 Cs2C 63.5(4) . 1_556
O13 P3 Cs2C 85.9(12) 2 1_556
O13 P3 Cs2C 163.6(12) . 1_556
Cs1 P3 Cs2C 111.3(5) 2 1_556
Cs1 P3 Cs2C 33.6(4) . 1_556
Cs3A P3 Cs2C 135.4(3) 1_455 1_556
Cs3A P3 Cs2C 135.4(3) 2_655 1_556
Cs2C P3 Cs2C 77.7(8) 2_556 1_556
O11 P3 Cs2A 58.4(5) 2 2_556
O11 P3 Cs2A 58.4(5) . 2_556
O13 P3 Cs2A 148.6(11) 2 2_556
O13 P3 Cs2A 100.8(11) . 2_556
Cs1 P3 Cs2A 48.55(10) 2 2_556
Cs1 P3 Cs2A 96.41(17) . 2_556
Cs3A P3 Cs2A 146.74(4) 1_455 2_556
Cs3A P3 Cs2A 146.74(4) 2_655 2_556
Cs2C P3 Cs2A 14.9(4) 2_556 2_556
Cs2C P3 Cs2A 62.8(4) 1_556 2_556
O11 P3 Cs2A 58.4(5) 2 1_556
O11 P3 Cs2A 58.4(5) . 1_556
O13 P3 Cs2A 100.8(11) 2 1_556
O13 P3 Cs2A 148.6(11) . 1_556
Cs1 P3 Cs2A 96.40(17) 2 1_556
Cs1 P3 Cs2A 48.55(10) . 1_556
Cs3A P3 Cs2A 146.74(4) 1_455 1_556
Cs3A P3 Cs2A 146.74(4) 2_655 1_556
Cs2C P3 Cs2A 62.8(4) 2_556 1_556
Cs2C P3 Cs2A 14.9(4) 1_556 1_556
Cs2A P3 Cs2A 47.85(11) 2_556 1_556
O12 P4 O8 109.1(6) . 8_755
O12 P4 O8 109.1(6) . .
O8 P4 O8 111.0(6) 8_755 .
O12 P4 O10 112.2(12) . .
O8 P4 O10 107.7(5) 8_755 .
O8 P4 O10 107.7(5) . .
O12 P4 Cs2B 152.5(11) . 5_657
O8 P4 Cs2B 59.8(3) 8_755 5_657
O8 P4 Cs2B 59.8(3) . 5_657
O10 P4 Cs2B 95.2(8) . 5_657
O12 P4 Cs4B 168.5(10) . 1_556
O8 P4 Cs4B 76.8(4) 8_755 1_556
O8 P4 Cs4B 76.8(4) . 1_556
O10 P4 Cs4B 56.3(8) . 1_556
Cs2B P4 Cs4B 38.9(6) 5_657 1_556
O12 P4 Cs2A 126.7(10) . 5_657
O8 P4 Cs2A 55.5(3) 8_755 5_657
O8 P4 Cs2A 55.5(3) . 5_657
O10 P4 Cs2A 121.1(7) . 5_657
Cs2B P4 Cs2A 25.9(5) 5_657 5_657
Cs4B P4 Cs2A 64.8(3) 1_556 5_657
O12 P4 Cs4C 160.7(9) . 1_556
O8 P4 Cs4C 65.2(8) 8_755 1_556
O8 P4 Cs4C 90.0(7) . 1_556
O10 P4 Cs4C 56.4(8) . 1_556
Cs2B P4 Cs4C 42.3(6) 5_657 1_556
Cs4B P4 Cs4C 14.7(7) 1_556 1_556
Cs2A P4 Cs4C 66.8(4) 5_657 1_556
O12 P4 Cs4C 160.7(9) . 8_756
O8 P4 Cs4C 90.0(7) 8_755 8_756
O8 P4 Cs4C 65.2(8) . 8_756
O10 P4 Cs4C 56.4(8) . 8_756
Cs2B P4 Cs4C 42.3(6) 5_657 8_756
Cs4B P4 Cs4C 14.7(7) 1_556 8_756
Cs2A P4 Cs4C 66.8(4) 5_657 8_756
Cs4C P4 Cs4C 29.4(15) 1_556 8_756
O12 P4 Cs2C 141.2(10) . 5_657
O8 P4 Cs2C 57.0(3) 8_755 5_657
O8 P4 Cs2C 57.0(3) . 5_657
O10 P4 Cs2C 106.5(8) . 5_657
Cs2B P4 Cs2C 11.3(6) 5_657 5_657
Cs4B P4 Cs2C 50.3(5) 1_556 5_657
Cs2A P4 Cs2C 14.6(4) 5_657 5_657
Cs4C P4 Cs2C 52.9(6) 1_556 5_657
Cs4C P4 Cs2C 52.9(6) 8_756 5_657
P5 P5 O7 61.8(3) 8_755 .
P5 P5 O14 158.7(6) 8_755 .
O7 P5 O14 110.3(9) . .
P5 P5 O15 94.6(6) 8_755 .
O7 P5 O15 111.1(7) . .
O14 P5 O15 106.7(9) . .
P5 P5 O3 62.5(3) 8_755 .
O7 P5 O3 111.8(5) . .
O14 P5 O3 107.3(8) . .
O15 P5 O3 109.4(7) . .
P5 P5 O15 44.8(4) 8_755 8_755
O7 P5 O15 83.9(5) . 8_755
O14 P5 O15 156.4(8) . 8_755
O15 P5 O15 49.7(9) . 8_755
O3 P5 O15 83.2(5) . 8_755
P5 P5 Cs1 160.40(13) 8_755 .
O7 P5 Cs1 108.2(3) . .
O14 P5 Cs1 3.8(8) . .
O15 P5 Cs1 105.0(6) . .
O3 P5 Cs1 111.1(3) . .
O15 P5 Cs1 154.7(4) 8_755 .
P5 P5 Cs2C 152.4(5) 8_755 1_556
O7 P5 Cs2C 103.2(7) . 1_556
O14 P5 Cs2C 45.1(8) . 1_556
O15 P5 Cs2C 68.2(8) . 1_556
O3 P5 Cs2C 142.4(6) . 1_556
O15 P5 Cs2C 114.5(7) 8_755 1_556
Cs1 P5 Cs2C 41.9(5) . 1_556
P5 P5 Cs2B 149.2(4) 8_755 1_556
O7 P5 Cs2B 121.5(6) . 1_556
O14 P5 Cs2B 52.1(7) . 1_556
O15 P5 Cs2B 54.9(7) . 1_556
O3 P5 Cs2B 126.6(6) . 1_556
O15 P5 Cs2B 104.5(5) 8_755 1_556
Cs1 P5 Cs2B 50.1(4) . 1_556
Cs2C P5 Cs2B 20.7(8) 1_556 1_556
P5 P5 Cs4C 122.1(8) 8_755 4_457
O7 P5 Cs4C 169.0(8) . 4_457
O14 P5 Cs4C 69.7(11) . 4_457
O15 P5 Cs4C 59.5(10) . 4_457
O3 P5 Cs4C 78.1(8) . 4_457
O15 P5 Cs4C 92.8(9) 8_755 4_457
Cs1 P5 Cs4C 71.1(8) . 4_457
Cs2C P5 Cs4C 68.7(10) 1_556 4_457
Cs2B P5 Cs4C 49.3(8) 1_556 4_457
P5 P5 Cs4A 108.7(11) 8_755 4_457
O7 P5 Cs4A 169.0(11) . 4_457
O14 P5 Cs4A 80.6(13) . 4_457
O15 P5 Cs4A 62.2(7) . 4_457
O3 P5 Cs4A 65.1(9) . 4_457
O15 P5 Cs4A 85.2(10) 8_755 4_457
Cs1 P5 Cs4A 82.5(11) . 4_457
Cs2C P5 Cs4A 82.9(12) 1_556 4_457
Cs2B P5 Cs4A 63.2(10) 1_556 4_457
Cs4C P5 Cs4A 14.3(11) 4_457 4_457
P5 P5 Cs4A 103.9(10) 8_755 8_756
O7 P5 Cs4A 165.7(11) . 8_756
O14 P5 Cs4A 83.3(13) . 8_756
O15 P5 Cs4A 67.0(7) . 8_756
O3 P5 Cs4A 58.2(8) . 8_756
O15 P5 Cs4A 84.7(10) 8_755 8_756
Cs1 P5 Cs4A 85.6(10) . 8_756
Cs2C P5 Cs4A 89.4(11) 1_556 8_756
Cs2B P5 Cs4A 69.9(10) 1_556 8_756
Cs4C P5 Cs4A 20.7(12) 4_457 8_756
Cs4A P5 Cs4A 6.9(15) 4_457 8_756
O16 P6 O16 114(2) 2_655 .
O16 P6 O17 119.0(10) 2_655 .
O16 P6 O17 119.0(10) . .
O16 P6 O17 119.0(10) 2_655 2_655
O16 P6 O17 119.0(10) . 2_655
O17 P6 O17 54(2) . 2_655
O16 P6 Cs3B 57.0(11) 2_655 .
O16 P6 Cs3B 57.0(11) . .
O17 P6 Cs3B 153.1(12) . .
O17 P6 Cs3B 153.1(12) 2_655 .
O16 P6 Cs3A 62.6(9) 2_655 .
O16 P6 Cs3A 62.6(9) . .
O17 P6 Cs3A 120.7(12) . .
O17 P6 Cs3A 174.5(12) 2_655 .
Cs3B P6 Cs3A 32.39(10) . .
O16 P6 Cs3A 62.6(9) 2_655 2_655
O16 P6 Cs3A 62.6(9) . 2_655
O17 P6 Cs3A 174.5(12) . 2_655
O17 P6 Cs3A 120.7(12) 2_655 2_655
Cs3B P6 Cs3A 32.39(10) . 2_655
Cs3A P6 Cs3A 64.8(2) . 2_655
O16 P6 Cs2A 117.23(13) 2_655 2_655
O16 P6 Cs2A 76.2(4) . 2_655
O17 P6 Cs2A 54.5(10) . 2_655
O17 P6 Cs2A 102.9(11) 2_655 2_655
Cs3B P6 Cs2A 101.60(16) . 2_655
Cs3A P6 Cs2A 72.21(9) . 2_655
Cs3A P6 Cs2A 130.2(2) 2_655 2_655
O16 P6 Cs2A 117.23(13) 2_655 2
O16 P6 Cs2A 76.2(4) . 2
O17 P6 Cs2A 102.9(11) . 2
O17 P6 Cs2A 54.5(10) 2_655 2
Cs3B P6 Cs2A 101.60(16) . 2
Cs3A P6 Cs2A 130.2(2) . 2
Cs3A P6 Cs2A 72.21(9) 2_655 2
Cs2A P6 Cs2A 125.08(14) 2_655 2
O16 P6 Cs2A 76.2(4) 2_655 1_655
O16 P6 Cs2A 117.23(13) . 1_655
O17 P6 Cs2A 54.5(10) . 1_655
O17 P6 Cs2A 102.9(11) 2_655 1_655
Cs3B P6 Cs2A 101.60(16) . 1_655
Cs3A P6 Cs2A 72.21(9) . 1_655
Cs3A P6 Cs2A 130.2(2) 2_655 1_655
Cs2A P6 Cs2A 49.04(7) 2_655 1_655
Cs2A P6 Cs2A 156.8(3) 2 1_655
O16 P6 Cs2A 76.2(4) 2_655 .
O16 P6 Cs2A 117.23(13) . .
O17 P6 Cs2A 102.9(11) . .
O17 P6 Cs2A 54.5(10) 2_655 .
Cs3B P6 Cs2A 101.60(16) . .
Cs3A P6 Cs2A 130.2(2) . .
Cs3A P6 Cs2A 72.21(9) 2_655 .
Cs2A P6 Cs2A 156.8(3) 2_655 .
Cs2A P6 Cs2A 49.04(7) 2 .
Cs2A P6 Cs2A 125.08(14) 1_655 .
P1 O1 U3 150.8(6) . 1_556
P1 O1 Cs3B 93.9(6) . .
U3 O1 Cs3B 115.3(5) 1_556 .
P1 O1 Cs3A 93.4(4) . .
U3 O1 Cs3A 109.8(3) 1_556 .
Cs3B O1 Cs3A 36.67(11) . .
P1 O1 Cs3A 93.4(4) . 2_655
U3 O1 Cs3A 109.8(3) 1_556 2_655
Cs3B O1 Cs3A 36.67(11) . 2_655
Cs3A O1 Cs3A 73.3(2) . 2_655
P1 O2 U1 153.8(6) . .
P1 O2 Cs3B 100.9(9) . .
U1 O2 Cs3B 105.3(8) . .
P1 O2 Cs3A 97.9(4) . .
U1 O2 Cs3A 102.6(3) . .
Cs3B O2 Cs3A 38.28(11) . .
P1 O2 Cs3A 97.9(4) . 2_655
U1 O2 Cs3A 102.6(3) . 2_655
Cs3B O2 Cs3A 38.28(11) . 2_655
Cs3A O2 Cs3A 76.5(2) . 2_655
P5 O3 P5 54.9(5) 8_755 .
P5 O3 U2 133.2(5) 8_755 .
P5 O3 U2 133.2(5) . .
P5 O3 Cs4A 126.5(8) 8_755 8_756
P5 O3 Cs4A 97.3(11) . 8_756
U2 O3 Cs4A 99.7(7) . 8_756
P5 O3 Cs4A 97.3(11) 8_755 1_556
P5 O3 Cs4A 126.5(8) . 1_556
U2 O3 Cs4A 99.7(7) . 1_556
Cs4A O3 Cs4A 61(3) 8_756 1_556
P5 O3 Cs4A 89.9(11) 8_755 5_757
P5 O3 Cs4A 121.5(8) . 5_757
U2 O3 Cs4A 105.1(7) . 5_757
Cs4A O3 Cs4A 65.5(2) 8_756 5_757
Cs4A O3 Cs4A 7(2) 1_556 5_757
P5 O3 Cs4A 121.5(8) 8_755 4_457
P5 O3 Cs4A 89.9(11) . 4_457
U2 O3 Cs4A 105.1(7) . 4_457
Cs4A O3 Cs4A 7(2) 8_756 4_457
Cs4A O3 Cs4A 65.5(2) 1_556 4_457
Cs4A O3 Cs4A 69(3) 5_757 4_457
P5 O3 Cs4C 75.0(6) 8_755 5_757
P5 O3 Cs4C 115.0(8) . 5_757
U2 O3 Cs4C 110.6(8) . 5_757
Cs4A O3 Cs4C 80.2(14) 8_756 5_757
Cs4A O3 Cs4C 23.1(14) 1_556 5_757
Cs4A O3 Cs4C 16.2(13) 5_757 5_757
Cs4A O3 Cs4C 83.1(14) 4_457 5_757
P5 O3 Cs4C 115.0(8) 8_755 4_457
P5 O3 Cs4C 75.0(6) . 4_457
U2 O3 Cs4C 110.6(8) . 4_457
Cs4A O3 Cs4C 23.1(14) 8_756 4_457
Cs4A O3 Cs4C 80.2(14) 1_556 4_457
Cs4A O3 Cs4C 83.1(14) 5_757 4_457
Cs4A O3 Cs4C 16.2(13) 4_457 4_457
Cs4C O3 Cs4C 95.2(15) 5_757 4_457
P5 O3 Cs4B 121.4(5) 8_755 1_556
P5 O3 Cs4B 121.4(5) . 1_556
U2 O3 Cs4B 93.5(4) . 1_556
Cs4A O3 Cs4B 31.4(13) 8_756 1_556
Cs4A O3 Cs4B 31.4(13) 1_556 1_556
Cs4A O3 Cs4B 37.4(13) 5_757 1_556
Cs4A O3 Cs4B 37.4(13) 4_457 1_556
Cs4C O3 Cs4B 53.5(6) 5_757 1_556
Cs4C O3 Cs4B 53.5(6) 4_457 1_556
P5 O3 Cs4C 129.0(9) 8_755 8_756
P5 O3 Cs4C 111.0(8) . 8_756
U2 O3 Cs4C 93.7(8) . 8_756
Cs4A O3 Cs4C 15.1(13) 8_756 8_756
Cs4A O3 Cs4C 48.0(16) 1_556 8_756
Cs4A O3 Cs4C 53.5(15) 5_757 8_756
Cs4A O3 Cs4C 22.0(16) 4_457 8_756
Cs4C O3 Cs4C 69.2(5) 5_757 8_756
Cs4C O3 Cs4C 38.1(12) 4_457 8_756
Cs4B O3 Cs4C 17.0(8) 1_556 8_756
P5 O3 Cs4C 111.0(8) 8_755 1_556
P5 O3 Cs4C 129.0(9) . 1_556
U2 O3 Cs4C 93.7(8) . 1_556
Cs4A O3 Cs4C 48.0(16) 8_756 1_556
Cs4A O3 Cs4C 15.1(13) 1_556 1_556
Cs4A O3 Cs4C 22.0(16) 5_757 1_556
Cs4A O3 Cs4C 53.5(15) 4_457 1_556
Cs4C O3 Cs4C 38.1(12) 5_757 1_556
Cs4C O3 Cs4C 69.2(5) 4_457 1_556
Cs4B O3 Cs4C 17.0(8) 1_556 1_556
Cs4C O3 Cs4C 34.0(16) 8_756 1_556
P2 O4 U1 137.1(7) . 5_657
P2 O4 Cs4A 107.7(11) . 8_756
U1 O4 Cs4A 106.8(13) 5_657 8_756
P2 O4 Cs4A 107.7(11) . 1_456
U1 O4 Cs4A 106.8(13) 5_657 1_456
Cs4A O4 Cs4A 71.3(17) 8_756 1_456
P2 O4 Cs4A 107.7(11) . 4_457
U1 O4 Cs4A 109.9(12) 5_657 4_457
Cs4A O4 Cs4A 7(2) 8_756 4_457
Cs4A O4 Cs4A 64.1(2) 1_456 4_457
P2 O4 Cs4A 107.7(11) . 5_657
U1 O4 Cs4A 109.9(12) 5_657 5_657
Cs4A O4 Cs4A 64.1(2) 8_756 5_657
Cs4A O4 Cs4A 7(2) 1_456 5_657
Cs4A O4 Cs4A 56.8(17) 4_457 5_657
P2 O4 Cs4B 97.3(6) . 5_657
U1 O4 Cs4B 125.6(5) 5_657 5_657
Cs4A O4 Cs4B 38.2(11) 8_756 5_657
Cs4A O4 Cs4B 38.2(11) 1_456 5_657
Cs4A O4 Cs4B 31.0(11) 4_457 5_657
Cs4A O4 Cs4B 31.0(11) 5_657 5_657
P2 O4 Cs4C 115.8(7) . 8_756
U1 O4 Cs4C 93.3(5) 5_657 8_756
Cs4A O4 Cs4C 15.6(13) 8_756 8_756
Cs4A O4 Cs4C 82.3(12) 1_456 8_756
Cs4A O4 Cs4C 22.1(15) 4_457 8_756
Cs4A O4 Cs4C 75.5(9) 5_657 8_756
Cs4B O4 Cs4C 52.9(7) 5_657 8_756
P2 O4 Cs4C 115.8(7) . 1_456
U1 O4 Cs4C 93.3(5) 5_657 1_456
Cs4A O4 Cs4C 82.3(12) 8_756 1_456
Cs4A O4 Cs4C 15.6(13) 1_456 1_456
Cs4A O4 Cs4C 75.5(9) 4_457 1_456
Cs4A O4 Cs4C 22.1(15) 5_657 1_456
Cs4B O4 Cs4C 52.9(7) 5_657 1_456
Cs4C O4 Cs4C 90.6(16) 8_756 1_456
P2 O4 Cs4C 98.2(7) . 4_457
U1 O4 Cs4C 122.6(6) 5_657 4_457
Cs4A O4 Cs4C 22.1(15) 8_756 4_457
Cs4A O4 Cs4C 54.2(11) 1_456 4_457
Cs4A O4 Cs4C 15.6(14) 4_457 4_457
Cs4A O4 Cs4C 46.8(15) 5_657 4_457
Cs4B O4 Cs4C 17.1(8) 5_657 4_457
Cs4C O4 Cs4C 37.5(11) 8_756 4_457
Cs4C O4 Cs4C 67.9(5) 1_456 4_457
P2 O4 Cs4C 98.2(7) . 5_657
U1 O4 Cs4C 122.6(6) 5_657 5_657
Cs4A O4 Cs4C 54.2(11) 8_756 5_657
Cs4A O4 Cs4C 22.1(15) 1_456 5_657
Cs4A O4 Cs4C 46.8(15) 4_457 5_657
Cs4A O4 Cs4C 15.6(14) 5_657 5_657
Cs4B O4 Cs4C 17.1(8) 5_657 5_657
Cs4C O4 Cs4C 67.9(5) 8_756 5_657
Cs4C O4 Cs4C 37.5(11) 1_456 5_657
Cs4C O4 Cs4C 34.1(16) 4_457 5_657
P1 O5 U4 146.7(4) . .
P1 O5 U2 100.8(3) . .
U4 O5 U2 110.4(2) . .
P1 O5 Cs1 133.7(4) . .
U4 O5 Cs1 27.25(9) . .
U2 O5 Cs1 103.8(2) . .
P2 O6 U2 146.4(5) . .
P2 O6 U4 98.6(4) . .
U2 O6 U4 110.8(3) . .
P2 O6 Cs1 103.8(4) . .
U2 O6 Cs1 109.8(3) . .
U4 O6 Cs1 28.71(12) . .
P2 O6 Cs4A 94.6(8) . 8_756
U2 O6 Cs4A 88.6(9) . 8_756
U4 O6 Cs4A 113.4(11) . 8_756
Cs1 O6 Cs4A 84.8(10) . 8_756
P2 O6 Cs4C 93.2(9) . 4_457
U2 O6 Cs4C 101.1(9) . 4_457
U4 O6 Cs4C 92.8(6) . 4_457
Cs1 O6 Cs4C 64.5(5) . 4_457
Cs4A O6 Cs4C 21.2(13) 8_756 4_457
P2 O6 Cs4A 93.3(8) . 4_457
U2 O6 Cs4A 93.2(9) . 4_457
U4 O6 Cs4A 107.3(11) . 4_457
Cs1 O6 Cs4A 78.8(11) . 4_457
Cs4A O6 Cs4A 7(2) 8_756 4_457
Cs4C O6 Cs4A 14.7(11) 4_457 4_457
P2 O6 Cs4B 81.5(4) . 5_657
U2 O6 Cs4B 116.6(3) . 5_657
U4 O6 Cs4B 84.2(4) . 5_657
Cs1 O6 Cs4B 58.1(4) . 5_657
Cs4A O6 Cs4B 34.3(10) 8_756 5_657
Cs4C O6 Cs4B 15.8(8) 4_457 5_657
Cs4A O6 Cs4B 27.8(10) 4_457 5_657
P5 O7 P5 56.4(6) . 8_755
P5 O7 U3 151.8(3) . 1_556
P5 O7 U3 151.8(3) 8_755 1_556
P5 O7 Cs1 103.5(4) . 1_655
P5 O7 Cs1 49.0(2) 8_755 1_655
U3 O7 Cs1 103.45(18) 1_556 1_655
P5 O7 Cs1 49.0(2) . .
P5 O7 Cs1 103.5(4) 8_755 .
U3 O7 Cs1 103.45(18) 1_556 .
Cs1 O7 Cs1 140.5(3) 1_655 .
P5 O7 Cs2C 106.5(7) . 1_656
P5 O7 Cs2C 53.9(6) 8_755 1_656
U3 O7 Cs2C 100.5(6) 1_556 1_656
Cs1 O7 Cs2C 33.9(4) 1_655 1_656
Cs1 O7 Cs2C 155.4(6) . 1_656
P5 O7 Cs2C 53.9(6) . 1_556
P5 O7 Cs2C 106.5(7) 8_755 1_556
U3 O7 Cs2C 100.5(6) 1_556 1_556
Cs1 O7 Cs2C 155.4(6) 1_655 1_556
Cs1 O7 Cs2C 33.9(4) . 1_556
Cs2C O7 Cs2C 135.1(9) 1_656 1_556
P4 O8 U1 159.6(5) . 5_657
P4 O8 Cs2B 92.0(4) . 5_657
U1 O8 Cs2B 103.6(3) 5_657 5_657
P4 O8 Cs2A 102.8(4) . 5_657
U1 O8 Cs2A 97.4(2) 5_657 5_657
Cs2B O8 Cs2A 31.9(5) 5_657 5_657
P4 O8 Cs2C 101.7(4) . 5_657
U1 O8 Cs2C 96.5(3) 5_657 5_657
Cs2B O8 Cs2C 16.0(7) 5_657 5_657
Cs2A O8 Cs2C 17.1(5) 5_657 5_657
P4 O8 Cs4C 92.6(9) . 8_756
U1 O8 Cs4C 88.4(8) 5_657 8_756
Cs2B O8 Cs4C 47.6(8) 5_657 8_756
Cs2A O8 Cs4C 77.7(5) 5_657 8_756
Cs2C O8 Cs4C 60.6(7) 5_657 8_756
P4 O8 Cs4B 80.4(4) . 1_556
U1 O8 Cs4B 103.2(3) 5_657 1_556
Cs2B O8 Cs4B 39.6(6) 5_657 1_556
Cs2A O8 Cs4B 71.4(3) 5_657 1_556
Cs2C O8 Cs4B 54.9(6) 5_657 1_556
Cs4C O8 Cs4B 15.5(8) 8_756 1_556
P2 O9 U2 161.2(8) . 5_657
P4 O10 U2 161.5(12) . .
P4 O10 Cs4B 100.5(8) . 1_556
U2 O10 Cs4B 98.0(7) . 1_556
P4 O10 Cs4C 101.4(9) . 1_556
U2 O10 Cs4C 96.3(7) . 1_556
Cs4B O10 Cs4C 17.4(8) 1_556 1_556
P4 O10 Cs4C 101.4(9) . 8_756
U2 O10 Cs4C 96.3(7) . 8_756
Cs4B O10 Cs4C 17.4(8) 1_556 8_756
Cs4C O10 Cs4C 34.8(17) 1_556 8_756
P4 O10 Cs2B 60.0(7) . 5_657
U2 O10 Cs2B 138.5(8) . 5_657
Cs4B O10 Cs2B 40.5(6) 1_556 5_657
Cs4C O10 Cs2B 44.7(6) 1_556 5_657
Cs4C O10 Cs2B 44.7(6) 8_756 5_657
P4 O10 Cs4A 112.0(11) . 1_556
U2 O10 Cs4A 84.6(11) . 1_556
Cs4B O10 Cs4A 28.7(11) 1_556 1_556
Cs4C O10 Cs4A 14.1(12) 1_556 1_556
Cs4C O10 Cs4A 44.4(14) 8_756 1_556
Cs2B O10 Cs4A 58.3(12) 5_657 1_556
P4 O10 Cs4A 112.0(11) . 8_756
U2 O10 Cs4A 84.6(11) . 8_756
Cs4B O10 Cs4A 28.7(11) 1_556 8_756
Cs4C O10 Cs4A 44.4(14) 1_556 8_756
Cs4C O10 Cs4A 14.1(12) 8_756 8_756
Cs2B O10 Cs4A 58.3(12) 5_657 8_756
Cs4A O10 Cs4A 50.6(18) 1_556 8_756
P3 O11 U3 146.6(9) . 1_456
P3 O11 Cs2A 99.9(5) . 2_556
U3 O11 Cs2A 109.5(4) 1_456 2_556
P3 O11 Cs2A 99.9(5) . 1_556
U3 O11 Cs2A 109.5(4) 1_456 1_556
Cs2A O11 Cs2A 55.9(2) 2_556 1_556
P3 O11 Cs2C 94.0(5) . 2_556
U3 O11 Cs2C 109.5(4) 1_456 2_556
Cs2A O11 Cs2C 17.0(5) 2_556 2_556
Cs2A O11 Cs2C 72.5(5) 1_556 2_556
P3 O11 Cs2C 94.0(5) . 1_556
U3 O11 Cs2C 109.5(4) 1_456 1_556
Cs2A O11 Cs2C 72.5(5) 2_556 1_556
Cs2A O11 Cs2C 17.0(5) 1_556 1_556
Cs2C O11 Cs2C 88.7(9) 2_556 1_556
P3 O11 Cs1 75.0(2) . 2
U3 O11 Cs1 110.44(18) 1_456 2
Cs2A O11 Cs1 52.87(14) 2_556 2
Cs2A O11 Cs1 105.9(3) 1_556 2
Cs2C O11 Cs1 36.1(5) 2_556 2
Cs2C O11 Cs1 120.0(5) 1_556 2
P3 O11 Cs1 75.0(2) . .
U3 O11 Cs1 110.44(18) 1_456 .
Cs2A O11 Cs1 105.9(3) 2_556 .
Cs2A O11 Cs1 52.87(14) 1_556 .
Cs2C O11 Cs1 120.0(5) 2_556 .
Cs2C O11 Cs1 36.1(5) 1_556 .
Cs1 O11 Cs1 138.5(4) 2 .
P4 O12 U4 168.0(16) . 5_657
P4 O12 Cs1 172.8(13) . 5_657
U4 O12 Cs1 4.8(3) 5_657 5_657
P3 O13 U4 135.7(15) . 2
P3 O13 Cs1 102.1(12) . 2
U4 O13 Cs1 33.6(4) 2 2
P3 O13 Cs3A 96.9(11) . 1_455
U4 O13 Cs3A 121.7(5) 2 1_455
Cs1 O13 Cs3A 146.1(4) 2 1_455
P3 O13 Cs3A 96.9(11) . 2_655
U4 O13 Cs3A 121.7(5) 2 2_655
Cs1 O13 Cs3A 146.1(4) 2 2_655
Cs3A O13 Cs3A 56.0(5) 1_455 2_655
Cs1 O14 P5 172.0(16) . .
Cs1 O14 Cs2C 66.4(8) . 1_556
P5 O14 Cs2C 106.9(9) . 1_556
Cs1 O14 U4 39.7(5) . .
P5 O14 U4 146.0(10) . .
Cs2C O14 U4 105.7(9) 1_556 .
Cs1 O14 Cs2B 75.8(8) . 1_556
P5 O14 Cs2B 100.0(8) . 1_556
Cs2C O14 Cs2B 26.3(11) 1_556 1_556
U4 O14 Cs2B 113.7(7) . 1_556
Cs1 O14 Cs4C 100.0(14) . 4_457
P5 O14 Cs4C 82.8(12) . 4_457
Cs2C O14 Cs4C 82.3(13) 1_556 4_457
U4 O14 Cs4C 111.2(12) . 4_457
Cs2B O14 Cs4C 56.1(10) 1_556 4_457
Cs1 O14 Cs2A 74.6(7) . 1_556
P5 O14 Cs2A 98.1(8) . 1_556
Cs2C O14 Cs2A 12.2(6) 1_556 1_556
U4 O14 Cs2A 112.4(7) . 1_556
Cs2B O14 Cs2A 34.4(6) 1_556 1_556
Cs4C O14 Cs2A 89.5(9) 4_457 1_556
Cs1 O14 Cs4B 82.3(9) . 5_657
P5 O14 Cs4B 99.9(9) . 5_657
Cs2C O14 Cs4B 71.9(10) 1_556 5_657
U4 O14 Cs4B 99.3(7) . 5_657
Cs2B O14 Cs4B 47.1(7) 1_556 5_657
Cs4C O14 Cs4B 18.0(9) 4_457 5_657
Cs2A O14 Cs4B 81.4(5) 1_556 5_657
Cs1 O14 Cs4A 108.5(13) . 4_457
P5 O14 Cs4A 75.4(11) . 4_457
Cs2C O14 Cs4A 93.6(12) 1_556 4_457
U4 O14 Cs4A 112.1(10) . 4_457
Cs2B O14 Cs4A 67.3(9) 1_556 4_457
Cs4C O14 Cs4A 12.0(9) 4_457 4_457
Cs2A O14 Cs4A 99.8(7) 1_556 4_457
Cs4B O14 Cs4A 28.8(8) 5_657 4_457
Cs1 O14 Cs4A 111.5(13) . 8_756
P5 O14 Cs4A 73.2(11) . 8_756
Cs2C O14 Cs4A 100.1(12) 1_556 8_756
U4 O14 Cs4A 110.4(10) . 8_756
Cs2B O14 Cs4A 73.9(9) 1_556 8_756
Cs4C O14 Cs4A 18.4(12) 4_457 8_756
Cs2A O14 Cs4A 106.1(6) 1_556 8_756
Cs4B O14 Cs4A 34.4(8) 5_657 8_756
Cs4A O14 Cs4A 6.6(12) 4_457 8_756
P5 O15 O15 85.4(6) . 8_755
P5 O15 P5 40.6(5) . 8_755
O15 O15 P5 44.8(4) 8_755 8_755
P5 O15 U1 150.9(9) . 1_556
O15 O15 U1 68.5(4) 8_755 1_556
P5 O15 U1 112.2(6) 8_755 1_556
P5 O15 Cs2B 96.8(9) . 1_556
O15 O15 Cs2B 175.3(6) 8_755 1_556
P5 O15 Cs2B 137.3(8) 8_755 1_556
U1 O15 Cs2B 108.4(8) 1_556 1_556
P5 O15 Cs4C 92.6(11) . 4_457
O15 O15 Cs4C 125.0(9) 8_755 4_457
P5 O15 Cs4C 114.0(10) 8_755 4_457
U1 O15 Cs4C 112.6(10) 1_556 4_457
Cs2B O15 Cs4C 59.2(11) 1_556 4_457
P5 O15 Cs2C 82.6(9) . 1_556
O15 O15 Cs2C 154.8(7) 8_755 1_556
P5 O15 Cs2C 120.0(8) 8_755 1_556
U1 O15 Cs2C 115.8(8) 1_556 1_556
Cs2B O15 Cs2C 23.0(9) 1_556 1_556
Cs4C O15 Cs2C 77.8(11) 4_457 1_556
P5 O15 Cs4A 92.8(8) . 4_457
O15 O15 Cs4A 108.9(12) 8_755 4_457
P5 O15 Cs4A 104.3(8) 8_755 4_457
U1 O15 Cs4A 107.4(10) 1_556 4_457
Cs2B O15 Cs4A 75.1(13) 1_556 4_457
Cs4C O15 Cs4A 16.1(13) 4_457 4_457
Cs2C O15 Cs4A 93.8(14) 1_556 4_457
P5 O15 Cs2A 92.9(6) . 1_556
O15 O15 Cs2A 143.2(2) 8_755 1_556
P5 O15 Cs2A 123.9(6) 8_755 1_556
U1 O15 Cs2A 100.3(5) 1_556 1_556
Cs2B O15 Cs2A 32.8(6) 1_556 1_556
Cs4C O15 Cs2A 91.8(10) 4_457 1_556
Cs2C O15 Cs2A 17.8(6) 1_556 1_556
Cs4A O15 Cs2A 107.8(12) 4_457 1_556
P5 O15 Cs4A 88.3(8) . 8_756
O15 O15 Cs4A 103.0(11) 8_755 8_756
P5 O15 Cs4A 97.2(7) 8_755 8_756
U1 O15 Cs4A 109.5(10) 1_556 8_756
Cs2B O15 Cs4A 81.2(13) 1_556 8_756
Cs4C O15 Cs4A 22.1(15) 4_457 8_756
Cs2C O15 Cs4A 98.7(14) 1_556 8_756
Cs4A O15 Cs4A 7.2(15) 4_457 8_756
Cs2A O15 Cs4A 113.6(12) 1_556 8_756
P5 O15 Cs4B 93.0(7) . 5_657
O15 O15 Cs4B 139.7(4) 8_755 5_657
P5 O15 Cs4B 122.3(6) 8_755 5_657
U1 O15 Cs4B 115.1(6) 1_556 5_657
Cs2B O15 Cs4B 44.5(7) 1_556 5_657
Cs4C O15 Cs4B 14.7(9) 4_457 5_657
Cs2C O15 Cs4B 63.4(7) 1_556 5_657
Cs4A O15 Cs4B 30.8(12) 4_457 5_657
Cs2A O15 Cs4B 77.1(4) 1_556 5_657
Cs4A O15 Cs4B 36.7(11) 8_756 5_657
P5 O15 Cs1 51.0(5) . .
O15 O15 Cs1 136.4(2) 8_755 .
P5 O15 Cs1 91.6(5) 8_755 .
U1 O15 Cs1 152.2(6) 1_556 .
Cs2B O15 Cs1 45.8(5) 1_556 .
Cs4C O15 Cs1 66.7(9) 4_457 .
Cs2C O15 Cs1 36.6(6) 1_556 .
Cs4A O15 Cs1 78.7(12) 4_457 .
Cs2A O15 Cs1 52.8(2) 1_556 .
Cs4A O15 Cs1 80.0(11) 8_756 .
Cs4B O15 Cs1 57.2(4) 5_657 .
P6 O16 U1 158.1(17) . 2_655
P6 O16 Cs3B 96.8(13) . .
U1 O16 Cs3B 105.2(10) 2_655 .
P6 O16 Cs3A 95.7(10) . .
U1 O16 Cs3A 101.8(7) 2_655 .
Cs3B O16 Cs3A 36.9(3) . .
P6 O16 Cs3A 95.7(10) . 2_655
U1 O16 Cs3A 101.8(7) 2_655 2_655
Cs3B O16 Cs3A 36.9(3) . 2_655
Cs3A O16 Cs3A 73.8(5) . 2_655
O17 O17 P6 63.1(12) 2_655 .
O17 O17 U3 74.5(7) 2_655 .
P6 O17 U3 137.5(17) . .
O17 O17 Cs2A 149.3(3) 2_655 2_655
P6 O17 Cs2A 105.4(12) . 2_655
U3 O17 Cs2A 111.4(9) . 2_655
O17 O17 Cs2A 149.3(3) 2_655 1_655
P6 O17 Cs2A 105.4(12) . 1_655
U3 O17 Cs2A 111.4(9) . 1_655
Cs2A O17 Cs2A 58.9(5) 2_655 1_655
O17 O17 Cs2C 139.2(5) 2_655 2_655
P6 O17 Cs2C 112.3(11) . 2_655
U3 O17 Cs2C 99.3(8) . 2_655
Cs2A O17 Cs2C 15.2(4) 2_655 2_655
Cs2A O17 Cs2C 71.1(6) 1_655 2_655
O17 O17 Cs2C 139.2(5) 2_655 1_655
P6 O17 Cs2C 112.3(11) . 1_655
U3 O17 Cs2C 99.3(8) . 1_655
Cs2A O17 Cs2C 71.1(6) 2_655 1_655
Cs2A O17 Cs2C 15.2(4) 1_655 1_655
Cs2C O17 Cs2C 81.5(10) 2_655 1_655

loop_
_geom_bond_atom_site_label_1
_geom_bond_atom_site_label_2
_geom_bond_distance
_geom_bond_site_symmetry_2
U1 O16 2.17(3) 2_655
U1 O15 2.262(14) 1_554
U1 O15 2.262(14) 8_754
U1 O2 2.271(9) .
U1 O4 2.286(10) 5_657
U1 O8 2.291(7) 4_557
U1 O8 2.291(7) 5_657
U1 Cs3B 3.824(16) .
U1 Cs2B 3.986(11) .
U1 Cs2B 3.986(11) 1_655
U1 Cs4C 4.25(5) 4_456
U1 Cs4C 4.25(5) 5_756
U2 O10 2.194(13) .
U2 O9 2.208(11) 5_657
U2 O3 2.221(10) .
U2 O6 2.286(7) 8_755
U2 O6 2.286(7) .
U2 O5 2.470(7) 8_755
U2 O5 2.470(6) .
U2 P1 3.148(3) .
U2 U4 4.0026(6) .
U2 U4 4.0027(6) 1_655
U2 Cs4A 4.14(3) 1_556
U2 Cs4A 4.14(3) 8_756
U3 O11 2.239(12) 2_554
U3 O11 2.239(12) 1_654
U3 O7 2.294(10) 2_654
U3 O7 2.294(10) 1_554
U3 O1 2.343(9) 1_554
U3 O1 2.343(9) 2_654
U3 O17 2.36(3) 2_655
U3 O17 2.36(3) .
U3 Cs3B 4.28(3) 1_554
U3 Cs3A 4.689(3) 2_654
U3 Cs3A 4.689(3) 1_554
U3 Cs2A 4.7039(16) 2_655
U4 Cs1 1.542(4) .
U4 O12 2.235(14) 5_657
U4 O14 2.336(16) .
U4 O14 2.336(16) 8_655
U4 O5 2.403(7) .
U4 O5 2.403(7) 8_655
U4 O13 2.44(3) 2
U4 O6 2.574(8) .
U4 O6 2.574(8) 8_655
U4 P2 3.190(3) .
U4 Cs2C 3.70(3) 1_556
U4 U2 4.0026(6) 1_455
Cs1 O14 1.408(18) .
Cs1 O14 1.408(18) 8_655
Cs1 Cs2C 2.17(3) 1_556
Cs1 Cs2B 2.61(2) 1_556
Cs1 O13 2.78(3) 2
Cs1 P5 2.928(6) .
Cs1 P5 2.928(6) 8_655
Cs1 Cs2A 3.098(4) 1_556
Cs1 O6 3.178(8) .
Cs1 O6 3.178(8) 8_655
Cs1 O5 3.216(7) .
Cs2A Cs2C 1.03(3) .
Cs2A Cs2B 1.79(3) .
Cs2A Cs1 3.098(4) 1_554
Cs2A O14 3.160(18) 8_654
Cs2A O14 3.160(18) 1_554
Cs2A Cs2A 3.242(5) 2
Cs2A O15 3.290(15) 8_654
Cs2A O15 3.290(15) 1_554
Cs2A O17 3.30(2) 2_655
Cs2A O17 3.30(2) 1_455
Cs2A O8 3.374(8) 5_657
Cs2A O8 3.374(8) 4_457
Cs2B Cs2C 1.14(4) .
Cs2B Cs4B 2.43(3) 5_656
Cs2B O14 2.57(2) 8_654
Cs2B O14 2.57(2) 1_554
Cs2B Cs1 2.61(2) 1_554
Cs2B O15 2.645(15) 8_654
Cs2B O15 2.645(15) 1_554
Cs2B Cs4C 2.71(4) 5_656
Cs2B Cs4C 2.71(4) 4_456
Cs2B O8 2.77(2) 5_657
Cs2B O8 2.77(2) 4_457
Cs2C Cs1 2.17(3) 1_554
Cs2C O14 2.31(3) 8_654
Cs2C O14 2.31(3) 1_554
Cs2C O15 2.91(2) 8_654
Cs2C O15 2.91(2) 1_554
Cs2C P5 3.113(14) 8_654
Cs2C P5 3.113(14) 1_554
Cs2C Cs4B 3.38(4) 5_656
Cs2C O11 3.50(3) 2_554
Cs2C O11 3.50(3) 1_554
Cs3A Cs3B 1.998(3) .
Cs3A Cs3A 2.936(6) 2_755
Cs3A O13 3.12(2) 1_655
Cs3A O13 3.12(2) 2_655
Cs3A O2 3.226(8) .
Cs3A O2 3.226(8) 2_655
Cs3A O16 3.33(2) 2_655
Cs3A O16 3.33(2) .
Cs3A O1 3.346(8) .
Cs3A O1 3.346(8) 2_655
Cs3A P3 3.634(7) 1_655
Cs3A P6 3.730(10) .
Cs3B Cs3A 1.998(3) 2_655
Cs3B O2 2.535(10) .
Cs3B O2 2.535(10) 2_655
Cs3B O16 2.63(4) 2_655
Cs3B O16 2.63(4) .
Cs3B O1 2.71(3) .
Cs3B O1 2.71(3) 2_655
Cs3B P6 3.11(3) .
Cs3B P1 3.192(17) .
Cs3B P1 3.193(17) 2_655
Cs4A Cs4A 0.44(10) 5_756
Cs4A Cs4C 0.93(8) .
Cs4A Cs4C 1.31(8) 5_756
Cs4A Cs4B 1.79(7) .
Cs4A Cs4B 2.15(7) 5_756
Cs4A Cs4C 2.71(9) 8_755
Cs4A Cs4C 3.05(8) 4_556
Cs4A O3 3.14(4) 1_554
Cs4A Cs4A 3.18(11) 8_755
Cs4A O4 3.22(4) 1_654
Cs4A O15 3.22(5) 4_557
Cs4A O3 3.30(4) 5_757
Cs4B Cs4C 1.02(5) .
Cs4B Cs4C 1.02(5) 8_755
Cs4B Cs4A 1.79(7) 8_755
Cs4B Cs4A 2.15(7) 5_756
Cs4B Cs4A 2.15(7) 4_456
Cs4B Cs2B 2.43(3) 5_656
Cs4B Cs4C 3.03(4) 5_756
Cs4B Cs4C 3.03(4) 4_456
Cs4B O10 3.26(2) 1_554
Cs4B O14 3.29(3) 5_657
Cs4B O14 3.29(3) 4_557
Cs4C Cs4A 1.31(8) 5_756
Cs4C Cs4C 2.03(10) 8_755
Cs4C Cs4C 2.22(7) 5_756
Cs4C Cs2B 2.71(4) 5_656
Cs4C Cs4A 2.71(9) 8_755
Cs4C O15 2.83(5) 4_557
Cs4C Cs4B 3.03(4) 5_756
Cs4C Cs4A 3.05(8) 4_456
Cs4C O14 3.10(4) 4_557
Cs4C P5 3.28(4) 4_557
P1 O1 1.508(9) .
P1 O2 1.521(9) .
P1 O5 1.544(7) .
P1 O5 1.544(7) 8_755
P1 Cs3A 3.750(3) 2_655
P2 O4 1.501(10) .
P2 O9 1.521(12) .
P2 O6 1.540(7) 8_655
P2 O6 1.540(7) .
P2 Cs4B 3.837(17) 5_657
P2 Cs4A 3.94(5) 8_756
P2 Cs4A 3.94(5) 1_456
P2 Cs4C 3.97(4) 4_457
P2 Cs4C 3.97(4) 5_657
P2 Cs4A 4.06(4) 4_457
P3 O11 1.498(13) 2
P3 O11 1.498(13) .
P3 O13 1.520(17) 2
P3 O13 1.520(17) .
P3 Cs1 3.434(4) 2
P3 Cs3A 3.634(7) 1_455
P3 Cs3A 3.634(7) 2_655
P3 Cs2C 3.90(4) 2_556
P3 Cs2C 3.90(4) 1_556
P3 Cs2A 3.997(7) 2_556
P3 Cs2A 3.997(7) 1_556
P4 O12 1.508(15) .
P4 O8 1.514(7) 8_755
P4 O8 1.514(7) .
P4 O10 1.545(14) .
P4 Cs2B 3.20(2) 5_657
P4 Cs4B 3.855(18) 1_556
P4 Cs2A 3.991(4) 5_657
P4 Cs4C 4.00(4) 1_556
P4 Cs4C 4.00(4) 8_756
P4 Cs2C 4.09(3) 5_657
P5 P5 1.416(11) 8_755
P5 O7 1.499(10) .
P5 O14 1.527(18) .
P5 O15 1.534(15) .
P5 O3 1.535(10) .
P5 O15 2.169(15) 8_755
P5 Cs2C 3.113(14) 1_556
P5 Cs2B 3.210(13) 1_556
P5 Cs4C 3.28(4) 4_457
P5 Cs4A 3.63(5) 4_457
P5 Cs4A 3.66(6) 8_756
P6 O16 1.38(3) 2_655
P6 O16 1.38(3) .
P6 O17 1.40(3) .
P6 O17 1.40(3) 2_655
P6 Cs3A 3.730(10) 2_655
P6 Cs2A 3.906(2) 2_655
P6 Cs2A 3.906(2) 2
P6 Cs2A 3.906(2) 1_655
O1 U3 2.343(9) 1_556
O1 Cs3A 3.346(8) 2_655
O2 Cs3A 3.226(8) 2_655
O3 P5 1.535(10) 8_755
O3 Cs4A 3.14(4) 8_756
O3 Cs4A 3.14(4) 1_556
O3 Cs4A 3.30(4) 5_757
O3 Cs4A 3.30(4) 4_457
O3 Cs4C 3.32(5) 5_757
O3 Cs4C 3.32(5) 4_457
O3 Cs4B 3.40(2) 1_556
O3 Cs4C 3.48(4) 8_756
O3 Cs4C 3.48(4) 1_556
O4 U1 2.286(10) 5_657
O4 Cs4A 3.22(4) 8_756
O4 Cs4A 3.22(4) 1_456
O4 Cs4A 3.34(4) 4_457
O4 Cs4A 3.34(4) 5_657
O4 Cs4B 3.35(2) 5_657
O4 Cs4C 3.45(5) 8_756
O4 Cs4C 3.45(5) 1_456
O4 Cs4C 3.47(4) 4_457
O4 Cs4C 3.47(4) 5_657
O6 Cs4A 3.51(5) 8_756
O6 Cs4C 3.57(4) 4_457
O6 Cs4A 3.67(4) 4_457
O6 Cs4B 3.750(17) 5_657
O7 P5 1.499(10) 8_755
O7 U3 2.294(10) 1_556
O7 Cs1 3.682(4) 1_655
O7 Cs2C 3.751(13) 1_656
O7 Cs2C 3.751(13) 1_556
O8 U1 2.291(7) 5_657
O8 Cs2B 2.77(2) 5_657
O8 Cs2A 3.374(8) 5_657
O8 Cs2C 3.50(3) 5_657
O8 Cs4C 3.64(4) 8_756
O8 Cs4B 3.81(2) 1_556
O9 U2 2.208(11) 5_657
O10 Cs4B 3.26(2) 1_556
O10 Cs4C 3.40(5) 1_556
O10 Cs4C 3.40(5) 8_756
O10 Cs2B 3.68(3) 5_657
O10 Cs4A 3.72(3) 1_556
O10 Cs4A 3.72(3) 8_756
O11 U3 2.239(12) 1_456
O11 Cs2A 3.457(12) 2_556
O11 Cs2A 3.457(12) 1_556
O11 Cs2C 3.50(3) 2_556
O11 Cs2C 3.50(3) 1_556
O11 Cs1 3.502(5) 2
O12 U4 2.235(14) 5_657
O12 Cs1 3.757(14) 5_657
O13 U4 2.44(3) 2
O13 Cs1 2.78(3) 2
O13 Cs3A 3.12(2) 1_455
O13 Cs3A 3.12(2) 2_655
O14 Cs2C 2.31(3) 1_556
O14 Cs2B 2.57(2) 1_556
O14 Cs4C 3.10(4) 4_457
O14 Cs2A 3.160(18) 1_556
O14 Cs4B 3.29(3) 5_657
O14 Cs4A 3.70(7) 4_457
O14 Cs4A 3.80(7) 8_756
O15 O15 1.66(3) 8_755
O15 P5 2.169(15) 8_755
O15 U1 2.263(14) 1_556
O15 Cs2B 2.645(15) 1_556
O15 Cs4C 2.83(5) 4_457
O15 Cs2C 2.91(2) 1_556
O15 Cs4A 3.22(5) 4_457
O15 Cs2A 3.290(15) 1_556
O15 Cs4A 3.38(6) 8_756
O15 Cs4B 3.46(2) 5_657
O16 U1 2.17(3) 2_655
O16 Cs3A 3.33(2) 2_655
O17 O17 1.27(6) 2_655
O17 Cs2A 3.30(2) 2_655
O17 Cs2A 3.30(2) 1_655
O17 Cs2C 3.75(3) 2_655
O17 Cs2C 3.75(3) 1_655
